data_4503873
loop_
_publ_author_name
'Parrish, Damon A.'
'Deschamps, Jeffrey R.'
'Gilardi, Richard D.'
'Butcher, Raymond J.'

_publ_section_title
;
 Polymorphs of Picryl Bromide
;
_journal_issue 1
_journal_name_full 'Crystal Growth &amp; Design'
_journal_page_first 57
_journal_paper_doi 10.1021/cg700727n
_journal_volume 8
_journal_year 2008
_chemical_formula_moiety 'C6 H2 Br N3 O6'
_chemical_formula_sum 'C6 H2 Br N3 O6'
_chemical_formula_weight 292.02
_chemical_name_systematic
; 
 ? 
;
_space_group_IT_number 1
_symmetry_cell_setting triclinic
_symmetry_space_group_name_Hall 'P 1'
_symmetry_space_group_name_H-M 'P 1'
_atom_sites_solution_hydrogens geom
_atom_sites_solution_primary direct
_atom_sites_solution_secondary difmap
_audit_creation_method SHELXL-97
_cell_angle_alpha 95.2450(10)
_cell_angle_beta 90.1160(10)
_cell_angle_gamma 119.8960(10)
_cell_formula_units_Z 18
_cell_length_a 14.90860(10)
_cell_length_b 14.90830(10)
_cell_length_c 22.6784(2)
_cell_measurement_reflns_used 8995
_cell_measurement_temperature 293(2)
_cell_measurement_theta_max 67.13
_cell_measurement_theta_min 3.42
_cell_volume 4344.89(7)
_computing_cell_refinement 'Bruker SMART'
_computing_data_collection 'Bruker SMART'
_computing_data_reduction 'Bruker SHELXTL'
_computing_molecular_graphics 'Bruker SHELXTL'
_computing_publication_material 'Bruker SHELXTL'
_computing_structure_refinement 'SHELXL-97 (Sheldrick, 1997)'
_computing_structure_solution 'SHELXS-97 (Sheldrick, 1990)'
_diffrn_ambient_temperature 293(2)
_diffrn_measured_fraction_theta_full 0.985
_diffrn_measured_fraction_theta_max 0.839
_diffrn_measurement_device_type 'CCD area detector'
_diffrn_measurement_method 'phi and omega scans'
_diffrn_radiation_monochromator graphite
_diffrn_radiation_source 'fine-focus sealed tube'
_diffrn_radiation_type CuK\a
_diffrn_radiation_wavelength 1.54178
_diffrn_reflns_av_R_equivalents 0.0206
_diffrn_reflns_av_sigmaI/netI 0.0469
_diffrn_reflns_limit_h_max 17
_diffrn_reflns_limit_h_min -17
_diffrn_reflns_limit_k_max 17
_diffrn_reflns_limit_k_min -17
_diffrn_reflns_limit_l_max 26
_diffrn_reflns_limit_l_min -26
_diffrn_reflns_number 22131
_diffrn_reflns_theta_full 30.00
_diffrn_reflns_theta_max 67.18
_diffrn_reflns_theta_min 1.96
_diffrn_standards_decay_% 0.0
_diffrn_standards_interval_count 22000
_diffrn_standards_number 252
_exptl_absorpt_coefficient_mu 6.083
_exptl_absorpt_correction_T_max 1.0
_exptl_absorpt_correction_T_min 0.7365
_exptl_absorpt_correction_type multi-scan
_exptl_absorpt_process_details 'Sadabs (Sheldrick, 1996)'
_exptl_crystal_colour yellow
_exptl_crystal_density_diffrn 2.009
_exptl_crystal_density_meas ?
_exptl_crystal_density_method 'not measured'
_exptl_crystal_description rhomb
_exptl_crystal_F_000 2556
_exptl_crystal_size_max .16
_exptl_crystal_size_mid .13
_exptl_crystal_size_min .11
_refine_diff_density_max 0.326
_refine_diff_density_min -0.255
_refine_diff_density_rms 0.055
_refine_ls_abs_structure_details 'Flack H D (1983), Acta Cryst. A39, 876-881'
_refine_ls_abs_structure_Flack -0.008(10)
_refine_ls_extinction_coef 0.00081(4)
_refine_ls_extinction_expression Fc^*^=kFc[1+0.001xFc^2^\l^3^/sin(2\q)]^-1/4^
_refine_ls_extinction_method SHELXL
_refine_ls_goodness_of_fit_ref 1.019
_refine_ls_hydrogen_treatment mixed
_refine_ls_matrix_type full
_refine_ls_number_parameters 2601
_refine_ls_number_reflns 18038
_refine_ls_number_restraints 8
_refine_ls_restrained_S_all 1.019
_refine_ls_R_factor_all 0.0300
_refine_ls_R_factor_gt 0.0284
_refine_ls_shift/su_max 0.002
_refine_ls_shift/su_mean 0.000
_refine_ls_structure_factor_coef Fsqd
_refine_ls_weighting_details 'calc w=1/[\s^2^(Fo^2^)+(0.0430P)^2^] where P=(Fo^2^+2Fc^2^)/3'
_refine_ls_weighting_scheme calc
_refine_ls_wR_factor_gt 0.0758
_refine_ls_wR_factor_ref 0.0771
_reflns_number_gt 16970
_reflns_number_total 18038
_reflns_threshold_expression >2sigma(I)
_cod_data_source_file hapbr06t.cif
_cod_data_source_block hapbr06t
_cod_depositor_comments
;
The following automatic conversions were performed:

'_symmetry_cell_setting' value 'Triclinic' changed to 'triclinic'
according to /home/saulius/struct/CIF-dictionaries/cif_core.dic
dictionary named 'cif_core.dic' version 2.4.1 from 2010-06-29.

Automatic conversion script
Id: cif_fix_values 1715 2011-07-08 13:25:40Z adriana 

The following automatic conversions were performed:

'_exptl_crystal_density_meas' value 'not measured' was changed to '?'
- the value is perceived as not measured.

Automatic conversion script
Id: cif_fix_values 3008 2015-01-20 13:52:24Z robertas 
;
_cod_original_cell_volume 4344.89(6)
_cod_original_sg_symbol_H-M P1
_cod_database_code 4503873

loop_
_symmetry_equiv_pos_as_xyz
'x, y, z'

loop_
_atom_site_label
_atom_site_type_symbol
_atom_site_fract_x
_atom_site_fract_y
_atom_site_fract_z
_atom_site_U_iso_or_equiv
_atom_site_adp_type
_atom_site_occupancy
_atom_site_symmetry_multiplicity
_atom_site_calc_flag
_atom_site_refinement_flags
_atom_site_disorder_assembly
_atom_site_disorder_group
Br01 Br 0.39498(6) 0.99995(5) 0.08241(4) 0.0729(2) Uani 1 1 d . . .
C101 C 0.3227(4) 0.8558(4) 0.0855(2) 0.0473(12) Uani 1 1 d . . .
C201 C 0.3721(4) 0.8001(4) 0.0921(2) 0.0466(12) Uani 1 1 d . . .
N201 N 0.4862(4) 0.8549(4) 0.0955(3) 0.0665(14) Uani 1 1 d . . .
O101 O 0.5302(4) 0.8689(6) 0.0504(3) 0.118(2) Uani 1 1 d . . .
O201 O 0.5281(4) 0.8771(7) 0.1429(3) 0.154(3) Uani 1 1 d . . .
C301 C 0.3194(4) 0.6944(4) 0.0942(2) 0.0486(12) Uani 1 1 d . . .
H301 H 0.3548 0.6582 0.0972 0.058 Uiso 1 1 calc R . .
C401 C 0.2128(4) 0.6432(4) 0.0918(2) 0.0461(12) Uani 1 1 d . . .
N401 N 0.1571(5) 0.5305(4) 0.0944(3) 0.0650(14) Uani 1 1 d . . .
O301 O 0.2032(5) 0.4832(3) 0.0816(3) 0.104(2) Uani 1 1 d . . .
O401 O 0.0678(4) 0.4908(4) 0.1075(3) 0.0876(15) Uani 1 1 d . . .
C501 C 0.1591(4) 0.6938(4) 0.0859(3) 0.0518(13) Uani 1 1 d . . .
H501 H 0.0871 0.6580 0.0838 0.062 Uiso 1 1 calc R . .
C601 C 0.2144(4) 0.7991(4) 0.0832(2) 0.0465(12) Uani 1 1 d . . .
N601 N 0.1555(4) 0.8533(4) 0.0758(2) 0.0592(12) Uani 1 1 d . . .
O501 O 0.1313(6) 0.8841(6) 0.1194(3) 0.111(2) Uani 1 1 d . . .
O601 O 0.1322(6) 0.8598(7) 0.0279(3) 0.139(3) Uani 1 1 d . . .
Br02 Br 0.77713(6) 0.37795(6) 0.08749(3) 0.06663(18) Uani 1 1 d . . .
C102 C 0.7041(4) 0.4501(4) 0.0887(2) 0.0449(11) Uani 1 1 d . . .
C202 C 0.5971(4) 0.3994(4) 0.0906(2) 0.0441(12) Uani 1 1 d . . .
N202 N 0.5371(4) 0.2849(4) 0.0924(2) 0.0541(12) Uani 1 1 d . . .
O102 O 0.5339(5) 0.2318(3) 0.0488(2) 0.0911(16) Uani 1 1 d . . .
O202 O 0.4955(4) 0.2543(3) 0.1372(2) 0.0794(13) Uani 1 1 d . . .
C302 C 0.5419(4) 0.4508(4) 0.0926(2) 0.0459(12) Uani 1 1 d . . .
H302 H 0.4703 0.4152 0.0949 0.055 Uiso 1 1 calc R . .
C402 C 0.5970(4) 0.5573(4) 0.0911(3) 0.0484(12) Uani 1 1 d . . .
N402 N 0.5382(5) 0.6129(4) 0.0910(3) 0.0646(14) Uani 1 1 d . . .
O302 O 0.4481(4) 0.5655(4) 0.1042(3) 0.0798(14) Uani 1 1 d . . .
O402 O 0.5826(5) 0.7001(4) 0.0776(3) 0.0941(18) Uani 1 1 d . . .
C502 C 0.7031(4) 0.6126(4) 0.0889(3) 0.0504(13) Uani 1 1 d . . .
H502 H 0.7384 0.6842 0.0874 0.061 Uiso 1 1 calc R . .
C602 C 0.7547(4) 0.5580(4) 0.0888(3) 0.0483(12) Uani 1 1 d . . .
N602 N 0.8686(4) 0.6157(4) 0.0869(3) 0.0634(13) Uani 1 1 d . . .
O502 O 0.9178(4) 0.6590(5) 0.1321(3) 0.112(2) Uani 1 1 d . . .
O602 O 0.9050(4) 0.6234(6) 0.0398(3) 0.127(3) Uani 1 1 d . . .
Br03 Br -0.22863(5) -0.00211(6) 0.07478(3) 0.06816(18) Uani 1 1 d . . .
C103 C -0.0837(4) 0.0680(4) 0.0735(2) 0.0426(11) Uani 1 1 d . . .
C203 C -0.0256(4) 0.1735(4) 0.0683(2) 0.0418(11) Uani 1 1 d . . .
N203 N -0.0772(4) 0.2357(4) 0.0641(2) 0.0553(12) Uani 1 1 d . . .
O103 O -0.1251(4) 0.2429(5) 0.1051(2) 0.0881(16) Uani 1 1 d . . .
O203 O -0.0639(5) 0.2805(4) 0.0203(3) 0.0941(16) Uani 1 1 d . . .
C303 C 0.0793(4) 0.2244(4) 0.0669(2) 0.0468(12) Uani 1 1 d . . .
H303 H 0.1164 0.2955 0.0638 0.056 Uiso 1 1 calc R . .
C403 C 0.1296(4) 0.1684(4) 0.0700(2) 0.0481(12) Uani 1 1 d . . .
N403 N 0.2434(4) 0.2216(5) 0.0674(3) 0.0684(15) Uani 1 1 d . . .
O303 O 0.2877(4) 0.3145(4) 0.0616(3) 0.0965(18) Uani 1 1 d . . .
O403 O 0.2850(4) 0.1707(6) 0.0704(3) 0.109(2) Uani 1 1 d . . .
C503 C 0.0763(4) 0.0636(4) 0.0749(3) 0.0495(13) Uani 1 1 d . . .
H503 H 0.1109 0.0265 0.0774 0.059 Uiso 1 1 calc R . .
C603 C -0.0292(5) 0.0154(4) 0.0760(2) 0.0479(12) Uani 1 1 d . . .
N603 N -0.0850(5) -0.0971(4) 0.0810(2) 0.0602(13) Uani 1 1 d . . .
O503 O -0.0991(6) -0.1547(4) 0.0396(3) 0.116(2) Uani 1 1 d . . .
O603 O -0.1080(9) -0.1247(4) 0.1283(3) 0.187(5) Uani 1 1 d . . .
Br04 Br 0.74020(6) -0.01317(4) 0.24571(3) 0.06698(18) Uani 1 1 d . . .
C104 C 0.8127(4) 0.1310(4) 0.2442(2) 0.0435(11) Uani 1 1 d . . .
C204 C 0.7627(4) 0.1871(4) 0.2376(2) 0.0446(11) Uani 1 1 d . . .
N204 N 0.6491(4) 0.1360(4) 0.2345(2) 0.0594(12) Uani 1 1 d . . .
O104 O 0.6028(4) 0.0935(5) 0.2759(3) 0.0916(16) Uani 1 1 d . . .
O204 O 0.6080(4) 0.1409(5) 0.1898(3) 0.0997(17) Uani 1 1 d . . .
C304 C 0.8160(4) 0.2941(4) 0.2353(2) 0.0475(12) Uani 1 1 d . . .
H304 H 0.7810 0.3304 0.2310 0.057 Uiso 1 1 calc R . .
C404 C 0.9220(4) 0.3440(4) 0.2395(2) 0.0461(12) Uani 1 1 d . . .
N404 N 0.9800(5) 0.4572(4) 0.2367(2) 0.0639(14) Uani 1 1 d . . .
O304 O 0.9314(5) 0.5003(4) 0.2314(3) 0.105(2) Uani 1 1 d . . .
O404 O 1.0739(4) 0.4994(4) 0.2388(3) 0.0900(16) Uani 1 1 d . . .
C504 C 0.9763(4) 0.2931(4) 0.2453(3) 0.0491(12) Uani 1 1 d . . .
H504 H 1.0483 0.3289 0.2480 0.059 Uiso 1 1 calc R . .
C604 C 0.9199(4) 0.1864(4) 0.2469(2) 0.0456(12) Uani 1 1 d . . .
N604 N 0.9780(4) 0.1323(4) 0.2541(2) 0.0572(12) Uani 1 1 d . . .
O504 O 1.0086(5) 0.1077(5) 0.2102(2) 0.109(2) Uani 1 1 d . . .
O604 O 0.9956(6) 0.1190(6) 0.3026(3) 0.118(2) Uani 1 1 d . . .
Br05 Br 0.35983(6) 0.61036(6) 0.24373(3) 0.06841(18) Uani 1 1 d . . .
C105 C 0.4309(4) 0.5372(4) 0.2460(2) 0.0457(11) Uani 1 1 d . . .
C205 C 0.5385(4) 0.5873(4) 0.2517(2) 0.0476(12) Uani 1 1 d . . .
N205 N 0.5977(4) 0.7022(4) 0.2571(3) 0.0701(15) Uani 1 1 d . . .
O105 O 0.6211(5) 0.7421(4) 0.2123(3) 0.114(2) Uani 1 1 d . . .
O205 O 0.6247(6) 0.7462(4) 0.3048(3) 0.146(3) Uani 1 1 d . . .
C305 C 0.5923(4) 0.5357(4) 0.2544(2) 0.0506(13) Uani 1 1 d . . .
H305 H 0.6643 0.5715 0.2578 0.061 Uiso 1 1 calc R . .
C405 C 0.5360(4) 0.4283(4) 0.2517(2) 0.0483(12) Uani 1 1 d . . .
N405 N 0.5936(5) 0.3729(4) 0.2563(3) 0.0705(15) Uani 1 1 d . . .
O305 O 0.6827(4) 0.4161(5) 0.2423(3) 0.110(2) Uani 1 1 d . . .
O405 O 0.5461(5) 0.2861(4) 0.2728(3) 0.0954(17) Uani 1 1 d . . .
C505 C 0.4303(4) 0.3747(4) 0.2463(3) 0.0505(13) Uani 1 1 d . . .
H505 H 0.3936 0.3025 0.2451 0.061 Uiso 1 1 calc R . .
C605 C 0.3799(4) 0.4293(4) 0.2427(2) 0.0449(12) Uani 1 1 d . . .
N605 N 0.2655(4) 0.3701(4) 0.2376(2) 0.0583(12) Uani 1 1 d . . .
O505 O 0.2241(4) 0.3387(7) 0.1902(3) 0.152(3) Uani 1 1 d . . .
O605 O 0.2196(4) 0.3509(6) 0.2808(2) 0.114(2) Uani 1 1 d . . .
Br06 Br 1.36552(5) 0.99045(6) 0.25856(3) 0.06977(18) Uani 1 1 d . . .
C106 C 1.2207(4) 0.9184(4) 0.2579(2) 0.0459(11) Uani 1 1 d . . .
C206 C 1.1641(4) 0.8134(4) 0.2607(2) 0.0443(11) Uani 1 1 d . . .
N206 N 1.2173(4) 0.7519(4) 0.2658(2) 0.0504(11) Uani 1 1 d . . .
O106 O 1.2648(4) 0.7467(4) 0.2237(2) 0.0808(14) Uani 1 1 d . . .
O206 O 1.2063(4) 0.7086(3) 0.30980(19) 0.0700(11) Uani 1 1 d . . .
C306 C 1.0578(4) 0.7584(4) 0.2609(2) 0.0444(11) Uani 1 1 d . . .
H306 H 1.0219 0.6873 0.2640 0.053 Uiso 1 1 calc R . .
C406 C 1.0069(4) 0.8131(4) 0.2564(2) 0.0442(11) Uani 1 1 d . . .
N406 N 0.8922(4) 0.7562(4) 0.2555(2) 0.0590(12) Uani 1 1 d . . .
O306 O 0.8506(3) 0.6683(4) 0.2709(2) 0.0808(14) Uani 1 1 d . . .
O406 O 0.8475(4) 0.7986(5) 0.2403(3) 0.0896(16) Uani 1 1 d . . .
C506 C 1.0579(4) 0.9187(4) 0.2533(3) 0.0529(13) Uani 1 1 d . . .
H506 H 1.0220 0.9546 0.2508 0.063 Uiso 1 1 calc R . .
C606 C 1.1649(4) 0.9693(4) 0.2540(2) 0.0490(12) Uani 1 1 d . . .
N606 N 1.2192(5) 1.0827(4) 0.2501(3) 0.0662(15) Uani 1 1 d . . .
O506 O 1.2403(7) 1.1395(4) 0.2931(3) 0.150(3) Uani 1 1 d . . .
O606 O 1.2341(7) 1.1119(4) 0.2030(3) 0.150(3) Uani 1 1 d . . .
Br07 Br 0.36144(6) 0.59433(4) 0.41433(3) 0.06873(19) Uani 1 1 d . . .
C107 C 0.2888(4) 0.4502(4) 0.4175(2) 0.0434(11) Uani 1 1 d . . .
C207 C 0.3382(4) 0.3938(4) 0.4203(2) 0.0409(11) Uani 1 1 d . . .
N207 N 0.4532(3) 0.4488(4) 0.4224(2) 0.0522(11) Uani 1 1 d . . .
O107 O 0.4935(4) 0.4590(7) 0.3775(2) 0.140(3) Uani 1 1 d . . .
O207 O 0.4989(4) 0.4769(6) 0.4677(2) 0.126(3) Uani 1 1 d . . .
C307 C 0.2874(4) 0.2879(4) 0.4223(2) 0.0444(11) Uani 1 1 d . . .
H307 H 0.3230 0.2517 0.4242 0.053 Uiso 1 1 calc R . .
C407 C 0.1801(4) 0.2378(4) 0.4214(2) 0.0430(12) Uani 1 1 d . . .
N407 N 0.1233(4) 0.1254(4) 0.4258(2) 0.0590(13) Uani 1 1 d . . .
O307 O 0.1709(5) 0.0785(4) 0.4211(3) 0.103(2) Uani 1 1 d . . .
O407 O 0.0312(4) 0.0855(3) 0.4358(3) 0.0852(15) Uani 1 1 d . . .
C507 C 0.1269(4) 0.2897(4) 0.4177(2) 0.0468(12) Uani 1 1 d . . .
H507 H 0.0548 0.2541 0.4168 0.056 Uiso 1 1 calc R . .
C607 C 0.1808(4) 0.3944(4) 0.4154(2) 0.0439(11) Uani 1 1 d . . .
N607 N 0.1227(4) 0.4488(4) 0.4104(3) 0.0597(13) Uani 1 1 d . . .
O507 O 0.0846(6) 0.4436(6) 0.3638(3) 0.120(2) Uani 1 1 d . . .
O607 O 0.1158(7) 0.4950(7) 0.4531(3) 0.148(3) Uani 1 1 d . . .
Br08 Br 0.73542(6) -0.03940(6) 0.41624(4) 0.07137(19) Uani 1 1 d . . .
C108 C 0.6651(4) 0.0354(4) 0.4160(2) 0.0453(11) Uani 1 1 d . . .
C208 C 0.5571(4) -0.0142(4) 0.4120(2) 0.0457(12) Uani 1 1 d . . .
N208 N 0.4952(5) -0.1293(4) 0.4090(3) 0.0688(15) Uani 1 1 d . . .
O108 O 0.5018(6) -0.1718(4) 0.4489(3) 0.114(2) Uani 1 1 d . . .
O208 O 0.4392(5) -0.1726(4) 0.3647(3) 0.1077(19) Uani 1 1 d . . .
C308 C 0.5050(4) 0.0389(4) 0.4113(2) 0.0479(12) Uani 1 1 d . . .
H308 H 0.4330 0.0042 0.4079 0.057 Uiso 1 1 calc R . .
C408 C 0.5630(4) 0.1470(4) 0.4157(2) 0.0462(12) Uani 1 1 d . . .
N408 N 0.5080(4) 0.2057(4) 0.4169(3) 0.0710(15) Uani 1 1 d . . .
O308 O 0.4149(4) 0.1580(5) 0.4081(3) 0.108(2) Uani 1 1 d . . .
O408 O 0.5590(5) 0.2991(4) 0.4273(3) 0.113(2) Uani 1 1 d . . .
C508 C 0.6695(4) 0.1992(4) 0.4178(3) 0.0510(13) Uani 1 1 d . . .
H508 H 0.7075 0.2714 0.4193 0.061 Uiso 1 1 calc R . .
C608 C 0.7171(4) 0.1422(4) 0.4177(2) 0.0450(12) Uani 1 1 d . . .
N608 N 0.8317(3) 0.2006(4) 0.4192(2) 0.0542(11) Uani 1 1 d . . .
O508 O 0.8711(4) 0.2430(5) 0.3767(3) 0.1033(19) Uani 1 1 d . . .
O608 O 0.8776(4) 0.2004(6) 0.4609(3) 0.123(2) Uani 1 1 d . . .
Br09 Br -0.27153(5) -0.40670(6) 0.40834(3) 0.06974(18) Uani 1 1 d . . .
C109 C -0.1265(4) -0.3380(4) 0.4134(2) 0.0447(11) Uani 1 1 d . . .
C209 C -0.0657(4) -0.2310(4) 0.4162(2) 0.0442(11) Uani 1 1 d . . .
N209 N -0.1170(4) -0.1675(4) 0.4153(3) 0.0588(13) Uani 1 1 d . . .
O109 O -0.1591(5) -0.1587(5) 0.4581(3) 0.108(2) Uani 1 1 d . . .
O209 O -0.1114(4) -0.1264(4) 0.3707(2) 0.0892(15) Uani 1 1 d . . .
C309 C 0.0402(4) -0.1785(4) 0.4191(2) 0.0456(12) Uani 1 1 d . . .
H309 H 0.0787 -0.1065 0.4200 0.055 Uiso 1 1 calc R . .
C409 C 0.0867(4) -0.2387(4) 0.4208(2) 0.0427(11) Uani 1 1 d . . .
N409 N 0.2020(3) -0.1842(4) 0.4250(2) 0.0540(11) Uani 1 1 d . . .
O309 O 0.2472(3) -0.0966(3) 0.4102(3) 0.0838(15) Uani 1 1 d . . .
O409 O 0.2407(3) -0.2316(4) 0.4430(2) 0.0689(12) Uani 1 1 d . . .
C509 C 0.0325(4) -0.3443(4) 0.4173(2) 0.0448(11) Uani 1 1 d . . .
H509 H 0.0663 -0.3824 0.4182 0.054 Uiso 1 1 calc R . .
C609 C -0.0740(4) -0.3930(4) 0.4122(2) 0.0463(12) Uani 1 1 d . . .
N609 N -0.1321(4) -0.5074(4) 0.4070(3) 0.0623(13) Uani 1 1 d . . .
O509 O -0.1430(7) -0.5528(4) 0.3611(3) 0.153(3) Uani 1 1 d . . .
O609 O -0.1650(7) -0.5482(4) 0.4497(3) 0.145(3) Uani 1 1 d . . .
Br10 Br 0.54248(7) 0.19902(5) 0.59076(4) 0.0785(2) Uani 1 1 d . . .
C110 C 0.6156(5) 0.3430(4) 0.5866(2) 0.0486(12) Uani 1 1 d . . .
C210 C 0.5661(4) 0.4004(4) 0.5840(2) 0.0445(12) Uani 1 1 d . . .
N210 N 0.4525(4) 0.3495(4) 0.5863(3) 0.0607(13) Uani 1 1 d . . .
O110 O 0.4006(4) 0.2850(5) 0.5466(3) 0.115(2) Uani 1 1 d . . .
O210 O 0.4194(4) 0.3736(5) 0.6288(2) 0.0897(15) Uani 1 1 d . . .
C310 C 0.6192(4) 0.5067(4) 0.5808(2) 0.0436(11) Uani 1 1 d . . .
H310 H 0.5849 0.5445 0.5809 0.052 Uiso 1 1 calc R . .
C410 C 0.7241(4) 0.5535(4) 0.5774(2) 0.0397(11) Uani 1 1 d . . .
N410 N 0.7835(4) 0.6662(3) 0.5720(2) 0.0521(11) Uani 1 1 d . . .
O310 O 0.7422(4) 0.7156(3) 0.5886(2) 0.0754(13) Uani 1 1 d . . .
O410 O 0.8691(3) 0.7015(3) 0.5517(2) 0.0672(11) Uani 1 1 d . . .
C510 C 0.7793(4) 0.5017(4) 0.5797(2) 0.0458(12) Uani 1 1 d . . .
H510 H 0.8510 0.5362 0.5780 0.055 Uiso 1 1 calc R . .
C610 C 0.7223(4) 0.3956(4) 0.5847(3) 0.0475(12) Uani 1 1 d . . .
N610 N 0.7808(5) 0.3429(4) 0.5903(3) 0.0675(14) Uani 1 1 d . . .
O610 O 0.8060(8) 0.3349(8) 0.6378(3) 0.162(4) Uani 1 1 d . . .
O510 O 0.7998(9) 0.3066(8) 0.5478(4) 0.167(4) Uani 1 1 d . . .
Br11 Br 0.17012(6) 0.83474(6) 0.58572(3) 0.06934(19) Uani 1 1 d . . .
C111 C 0.2408(4) 0.7603(4) 0.5824(2) 0.0418(11) Uani 1 1 d . . .
C211 C 0.3466(4) 0.8081(4) 0.5797(2) 0.0427(11) Uani 1 1 d . . .
N211 N 0.4064(4) 0.9223(4) 0.5790(2) 0.0549(12) Uani 1 1 d . . .
O111 O 0.4367(6) 0.9734(4) 0.6238(3) 0.126(3) Uani 1 1 d . . .
O211 O 0.4253(6) 0.9569(4) 0.5328(3) 0.121(2) Uani 1 1 d . . .
C311 C 0.3998(4) 0.7552(4) 0.5769(2) 0.0452(12) Uani 1 1 d . . .
H311 H 0.4714 0.7895 0.5745 0.054 Uiso 1 1 calc R . .
C411 C 0.3431(4) 0.6492(4) 0.5779(2) 0.0432(11) Uani 1 1 d . . .
N411 N 0.3975(4) 0.5890(4) 0.5736(3) 0.0597(13) Uani 1 1 d . . .
O311 O 0.4909(4) 0.6367(5) 0.5784(3) 0.107(2) Uani 1 1 d . . .
O411 O 0.3451(4) 0.4949(3) 0.5638(3) 0.0818(14) Uani 1 1 d . . .
C511 C 0.2371(4) 0.5958(4) 0.5812(2) 0.0430(11) Uani 1 1 d . . .
H511 H 0.2005 0.5239 0.5816 0.052 Uiso 1 1 calc R . .
C611 C 0.1874(4) 0.6528(4) 0.5838(2) 0.0422(11) Uani 1 1 d . . .
N611 N 0.0757(4) 0.5970(4) 0.5887(2) 0.0577(12) Uani 1 1 d . . .
O511 O 0.0424(4) 0.5697(5) 0.6354(3) 0.109(2) Uani 1 1 d . . .
O611 O 0.0223(4) 0.5845(7) 0.5462(3) 0.129(3) Uani 1 1 d . . .
Br12 Br 1.17541(5) 1.19932(6) 0.58540(3) 0.06849(18) Uani 1 1 d . . .
C112 C 1.0305(4) 1.1320(4) 0.5847(2) 0.0443(12) Uani 1 1 d . . .
C212 C 0.9709(4) 1.0254(4) 0.5856(2) 0.0453(12) Uani 1 1 d . . .
N212 N 1.0225(4) 0.9626(4) 0.5870(3) 0.0653(14) Uani 1 1 d . . .
O112 O 1.0620(5) 0.9504(5) 0.5436(3) 0.1036(19) Uani 1 1 d . . .
O212 O 1.0171(5) 0.9236(5) 0.6322(3) 0.111(2) Uani 1 1 d . . .
C312 C 0.8652(4) 0.9740(4) 0.5858(2) 0.0460(12) Uani 1 1 d . . .
H312 H 0.8272 0.9022 0.5866 0.055 Uiso 1 1 calc R . .
C412 C 0.8175(4) 1.0315(4) 0.5849(3) 0.0483(12) Uani 1 1 d . . .
N412 N 0.7043(4) 0.9797(4) 0.5834(3) 0.0700(16) Uani 1 1 d . . .
O312 O 0.6578(4) 0.8869(4) 0.5873(3) 0.106(2) Uani 1 1 d . . .
O412 O 0.6627(4) 1.0286(5) 0.5760(4) 0.120(3) Uani 1 1 d . . .
C512 C 0.8717(4) 1.1387(4) 0.5849(3) 0.0483(12) Uani 1 1 d . . .
H512 H 0.8378 1.1769 0.5852 0.058 Uiso 1 1 calc R . .
C612 C 0.9770(4) 1.1856(4) 0.5846(2) 0.0423(11) Uani 1 1 d D A .
N612 N 1.0346(4) 1.2995(4) 0.5847(2) 0.0550(12) Uani 1 1 d D . .
O512 O 1.0246(6) 1.3510(4) 0.6255(3) 0.0778(18) Uani 0.833(10) 1 d PD A 1
O612 O 1.0896(6) 1.3363(3) 0.5440(3) 0.090(2) Uani 0.833(10) 1 d PD A 1
O51' O 1.083(2) 1.3511(5) 0.6296(6) 0.0778(18) Uani 0.167(10) 1 d PD A 2
O61' O 1.025(2) 1.3364(6) 0.5412(8) 0.090(2) Uani 0.167(10) 1 d PD A 2
Br13 Br 0.78893(6) 0.88575(4) 0.73439(3) 0.06514(17) Uani 1 1 d . . .
C113 C 0.7133(4) 0.7419(4) 0.7368(2) 0.0443(11) Uani 1 1 d . . .
C213 C 0.7610(4) 0.6824(4) 0.7337(2) 0.0413(10) Uani 1 1 d . . .
N213 N 0.8744(3) 0.7309(4) 0.7290(2) 0.0500(10) Uani 1 1 d . . .
O113 O 0.9286(3) 0.7926(4) 0.7697(2) 0.0744(13) Uani 1 1 d . . .
O213 O 0.9042(3) 0.7026(4) 0.68564(19) 0.0695(11) Uani 1 1 d . . .
C313 C 0.7057(4) 0.5747(4) 0.7349(2) 0.0453(11) Uani 1 1 d . . .
H313 H 0.7389 0.5358 0.7325 0.054 Uiso 1 1 calc R . .
C413 C 0.6007(4) 0.5284(4) 0.7399(2) 0.0454(11) Uani 1 1 d . . .
N413 N 0.5424(4) 0.4147(4) 0.7429(2) 0.0576(12) Uani 1 1 d . . .
O313 O 0.5851(4) 0.3656(3) 0.7258(2) 0.0758(13) Uani 1 1 d . . .
O413 O 0.4567(5) 0.3774(4) 0.7611(3) 0.0925(17) Uani 1 1 d . . .
C513 C 0.5497(4) 0.5830(4) 0.7427(3) 0.0525(13) Uani 1 1 d . . .
H513 H 0.4783 0.5495 0.7459 0.063 Uiso 1 1 calc R . .
C613 C 0.6068(4) 0.6892(4) 0.7408(3) 0.0482(12) Uani 1 1 d . . .
N613 N 0.5492(4) 0.7462(4) 0.7439(3) 0.0662(15) Uani 1 1 d . . .
O513 O 0.5117(8) 0.7524(8) 0.7033(4) 0.168(4) Uani 1 1 d . . .
O613 O 0.5416(9) 0.7795(9) 0.7910(4) 0.183(5) Uani 1 1 d . . .
Br14 Br 1.16676(6) 0.26777(6) 0.75536(3) 0.06599(17) Uani 1 1 d . . .
C114 C 1.0932(4) 0.3392(4) 0.7568(2) 0.0425(11) Uani 1 1 d . . .
C214 C 0.9876(4) 0.2909(4) 0.7623(2) 0.0425(11) Uani 1 1 d . . .
N214 N 0.9281(4) 0.1779(4) 0.7664(2) 0.0582(12) Uani 1 1 d . . .
O114 O 0.9190(5) 0.1204(3) 0.7236(3) 0.0920(17) Uani 1 1 d . . .
O214 O 0.8890(6) 0.1501(4) 0.8119(3) 0.115(2) Uani 1 1 d . . .
C314 C 0.9334(4) 0.3437(4) 0.7640(2) 0.0453(12) Uani 1 1 d . . .
H314 H 0.8620 0.3090 0.7672 0.054 Uiso 1 1 calc R . .
C414 C 0.9885(4) 0.4490(4) 0.7609(2) 0.0464(12) Uani 1 1 d . . .
N414 N 0.9327(4) 0.5075(4) 0.7638(3) 0.0634(13) Uani 1 1 d . . .
O314 O 0.8394(4) 0.4581(5) 0.7647(3) 0.106(2) Uani 1 1 d . . .
O414 O 0.9826(5) 0.6004(4) 0.7671(3) 0.0907(17) Uani 1 1 d . . .
C514 C 1.0933(4) 0.5021(4) 0.7558(2) 0.0471(12) Uani 1 1 d . . .
H514 H 1.1292 0.5735 0.7536 0.057 Uiso 1 1 calc R . .
C614 C 1.1440(4) 0.4460(4) 0.7541(2) 0.0432(11) Uani 1 1 d . . .
N614 N 1.2569(4) 0.5029(4) 0.7479(2) 0.0579(12) Uani 1 1 d . . .
O514 O 1.3110(4) 0.5405(5) 0.7919(2) 0.1028(19) Uani 1 1 d . . .
O614 O 1.2879(4) 0.5131(6) 0.6993(3) 0.115(2) Uani 1 1 d . . .
Br15 Br 0.16209(5) -0.11173(6) 0.75678(3) 0.06606(17) Uani 1 1 d . . .
C115 C 0.3070(4) -0.0426(4) 0.7569(2) 0.0439(11) Uani 1 1 d . . .
C215 C 0.3637(4) 0.0635(4) 0.7518(3) 0.0489(12) Uani 1 1 d . . .
N215 N 0.3096(5) 0.1242(4) 0.7486(3) 0.0693(15) Uani 1 1 d . . .
O215 O 0.2904(7) 0.1368(7) 0.7009(3) 0.146(3) Uani 1 1 d . . .
O115 O 0.2950(5) 0.1595(5) 0.7941(3) 0.1014(18) Uani 1 1 d . . .
C315 C 0.4690(5) 0.1161(4) 0.7508(3) 0.0557(14) Uani 1 1 d . . .
H315 H 0.5056 0.1874 0.7483 0.067 Uiso 1 1 calc R . .
C415 C 0.5195(4) 0.0608(4) 0.7537(3) 0.0504(13) Uani 1 1 d . . .
N415 N 0.6336(4) 0.1159(5) 0.7496(3) 0.0741(16) Uani 1 1 d . . .
O315 O 0.6785(4) 0.2100(4) 0.7616(3) 0.108(2) Uani 1 1 d . . .
O415 O 0.6726(4) 0.0638(5) 0.7347(3) 0.103(2) Uani 1 1 d . . .
C515 C 0.4689(4) -0.0449(4) 0.7587(3) 0.0498(12) Uani 1 1 d . . .
H515 H 0.5043 -0.0813 0.7609 0.060 Uiso 1 1 calc R . .
C615 C 0.3619(4) -0.0932(4) 0.7603(2) 0.0459(12) Uani 1 1 d . . .
N615 N 0.3066(4) -0.2066(4) 0.7637(2) 0.0544(12) Uani 1 1 d . . .
O515 O 0.3028(5) -0.2361(4) 0.8105(2) 0.107(2) Uani 1 1 d . . .
O615 O 0.2704(6) -0.2617(4) 0.7191(3) 0.120(3) Uani 1 1 d . . .
Br16 Br 0.17161(6) 0.33510(4) 0.92619(3) 0.06476(17) Uani 1 1 d . . .
C116 C 0.2462(4) 0.4807(4) 0.9283(2) 0.0439(11) Uani 1 1 d . . .
C216 C 0.1973(4) 0.5389(4) 0.9318(2) 0.0424(11) Uani 1 1 d . . .
N216 N 0.0838(3) 0.4872(3) 0.9339(2) 0.0482(10) Uani 1 1 d . . .
O116 O 0.0315(3) 0.4286(4) 0.8923(2) 0.0775(13) Uani 1 1 d . . .
O216 O 0.0503(3) 0.5091(4) 0.97804(19) 0.0706(11) Uani 1 1 d . . .
C316 C 0.2503(4) 0.6452(4) 0.9332(2) 0.0445(11) Uani 1 1 d . . .
H316 H 0.2156 0.6827 0.9361 0.053 Uiso 1 1 calc R . .
C416 C 0.3566(4) 0.6950(4) 0.9303(2) 0.0481(12) Uani 1 1 d . . .
N416 N 0.4131(4) 0.8082(4) 0.9294(2) 0.0633(14) Uani 1 1 d . . .
O316 O 0.3685(4) 0.8547(3) 0.9438(2) 0.0789(14) Uani 1 1 d . . .
O416 O 0.5033(4) 0.8471(4) 0.9146(3) 0.0973(18) Uani 1 1 d . . .
C516 C 0.4111(4) 0.6421(4) 0.9288(3) 0.0510(12) Uani 1 1 d . . .
H516 H 0.4830 0.6769 0.9283 0.061 Uiso 1 1 calc R . .
C616 C 0.3534(4) 0.5348(4) 0.9281(2) 0.0482(12) Uani 1 1 d . . .
N616 N 0.4106(4) 0.4776(4) 0.9253(3) 0.0634(14) Uani 1 1 d . . .
O516 O 0.4552(5) 0.4798(5) 0.9685(3) 0.1071(19) Uani 1 1 d . . .
O616 O 0.4129(9) 0.4365(9) 0.8798(3) 0.173(4) Uani 1 1 d . . .
Br17 Br -0.20893(6) 0.95127(5) 0.90501(3) 0.06525(17) Uani 1 1 d . . .
C117 C -0.1355(4) 0.8799(4) 0.9050(2) 0.0410(10) Uani 1 1 d . . .
C217 C -0.0288(4) 0.9294(4) 0.8994(2) 0.0429(11) Uani 1 1 d . . .
N217 N 0.0299(4) 1.0416(4) 0.8942(2) 0.0562(12) Uani 1 1 d . . .
O117 O 0.0376(5) 1.1003(3) 0.9360(2) 0.0863(16) Uani 1 1 d . . .
O217 O 0.0707(5) 1.0670(4) 0.8485(2) 0.1046(19) Uani 1 1 d . . .
C317 C 0.0253(4) 0.8770(4) 0.8995(2) 0.0434(11) Uani 1 1 d . . .
H317 H 0.0969 0.9118 0.8969 0.052 Uiso 1 1 calc R . .
C417 C -0.0299(4) 0.7711(4) 0.9037(2) 0.0446(12) Uani 1 1 d . . .
N417 N 0.0271(5) 0.7137(4) 0.9021(3) 0.0637(14) Uani 1 1 d . . .
O317 O 0.1206(4) 0.7628(5) 0.8966(3) 0.0945(18) Uani 1 1 d . . .
O417 O -0.0231(5) 0.6204(4) 0.9045(3) 0.1007(19) Uani 1 1 d . . .
C517 C -0.1338(4) 0.7186(4) 0.9087(3) 0.0495(13) Uani 1 1 d . . .
H517 H -0.1693 0.6474 0.9116 0.059 Uiso 1 1 calc R . .
C617 C -0.1851(4) 0.7733(4) 0.9095(2) 0.0459(12) Uani 1 1 d . . .
N617 N -0.2977(4) 0.7157(4) 0.9150(2) 0.0585(12) Uani 1 1 d . . .
O517 O -0.3532(4) 0.6772(6) 0.8729(3) 0.115(2) Uani 1 1 d . . .
O617 O -0.3290(4) 0.7084(8) 0.9623(3) 0.168(4) Uani 1 1 d . . .
Br18 Br 0.79715(5) 1.33364(6) 0.91202(3) 0.06754(18) Uani 1 1 d . . .
C118 C 0.6529(4) 1.2635(4) 0.9135(2) 0.0464(12) Uani 1 1 d . . .
C218 C 0.5963(4) 1.1578(4) 0.9170(3) 0.0499(13) Uani 1 1 d . . .
N218 N 0.6490(4) 1.0976(4) 0.9203(3) 0.0694(16) Uani 1 1 d . . .
O118 O 0.6760(7) 1.0901(6) 0.9673(4) 0.147(3) Uani 1 1 d . . .
O218 O 0.6609(5) 1.0591(5) 0.8743(3) 0.108(2) Uani 1 1 d . . .
C318 C 0.4886(4) 1.1036(4) 0.9184(3) 0.0528(14) Uani 1 1 d . . .
H318 H 0.4518 1.0322 0.9208 0.063 Uiso 1 1 calc R . .
C418 C 0.4393(4) 1.1603(4) 0.9163(3) 0.0484(12) Uani 1 1 d . . .
N418 N 0.3250(4) 1.1054(5) 0.9187(3) 0.0699(15) Uani 1 1 d . . .
O318 O 0.2810(4) 1.0116(4) 0.9081(4) 0.113(2) Uani 1 1 d . . .
O418 O 0.2850(4) 1.1575(5) 0.9311(3) 0.0971(18) Uani 1 1 d . . .
C518 C 0.4918(4) 1.2662(4) 0.9117(3) 0.0530(13) Uani 1 1 d . . .
H518 H 0.4566 1.3029 0.9101 0.064 Uiso 1 1 calc R . .
C618 C 0.5971(4) 1.3148(4) 0.9096(2) 0.0445(12) Uani 1 1 d . . .
N618 N 0.6521(4) 1.4279(4) 0.9065(2) 0.0544(11) Uani 1 1 d . . .
O518 O 0.6602(6) 1.4590(4) 0.8597(3) 0.114(2) Uani 1 1 d . . .
O618 O 0.6851(6) 1.4837(4) 0.9514(3) 0.112(2) Uani 1 1 d . . .

loop_
_atom_site_aniso_label
_atom_site_aniso_U_11
_atom_site_aniso_U_22
_atom_site_aniso_U_33
_atom_site_aniso_U_23
_atom_site_aniso_U_13
_atom_site_aniso_U_12
Br01 0.0757(5) 0.0347(3) 0.0979(5) 0.0050(3) -0.0109(4) 0.0202(3)
C101 0.047(3) 0.038(2) 0.055(3) 0.003(2) -0.006(2) 0.020(3)
C201 0.034(3) 0.044(3) 0.060(3) 0.003(2) -0.007(2) 0.019(2)
N201 0.043(3) 0.053(3) 0.100(4) 0.010(3) -0.007(3) 0.021(2)
O101 0.047(3) 0.161(6) 0.148(6) 0.072(5) 0.023(3) 0.043(4)
O201 0.060(3) 0.233(9) 0.131(5) -0.050(6) -0.041(4) 0.055(5)
C301 0.049(3) 0.044(3) 0.064(3) 0.002(2) 0.000(2) 0.032(3)
C401 0.042(3) 0.035(2) 0.057(3) 0.003(2) -0.001(2) 0.016(2)
N401 0.066(4) 0.044(3) 0.074(3) 0.007(2) -0.007(3) 0.019(3)
O301 0.090(4) 0.035(2) 0.183(6) 0.006(3) -0.009(4) 0.030(3)
O401 0.073(4) 0.053(2) 0.107(4) 0.020(3) 0.009(3) 0.008(3)
C501 0.041(3) 0.050(3) 0.061(3) 0.000(3) -0.001(2) 0.021(3)
C601 0.043(3) 0.046(3) 0.059(3) -0.002(2) -0.003(2) 0.030(3)
N601 0.060(3) 0.058(3) 0.071(3) 0.006(3) -0.007(2) 0.038(3)
O501 0.168(6) 0.145(5) 0.089(4) -0.005(4) 0.005(4) 0.135(5)
O601 0.196(7) 0.228(9) 0.092(4) 0.013(5) -0.018(4) 0.180(7)
Br02 0.0659(4) 0.0711(4) 0.0855(4) 0.0052(3) 0.0005(3) 0.0518(4)
C102 0.043(3) 0.042(3) 0.053(3) 0.006(2) 0.000(2) 0.024(3)
C202 0.046(3) 0.040(3) 0.050(3) 0.007(2) 0.004(2) 0.024(3)
N202 0.053(3) 0.040(2) 0.067(3) 0.007(2) 0.005(2) 0.022(2)
O102 0.121(4) 0.042(2) 0.082(3) -0.010(2) 0.011(3) 0.023(3)
O202 0.088(3) 0.049(2) 0.084(3) 0.017(2) 0.011(3) 0.019(2)
C302 0.037(3) 0.047(3) 0.059(3) 0.006(2) 0.001(2) 0.024(3)
C402 0.043(3) 0.049(3) 0.062(3) 0.010(3) 0.008(2) 0.029(3)
N402 0.074(4) 0.063(3) 0.078(3) 0.014(3) 0.012(3) 0.050(3)
O302 0.058(3) 0.086(3) 0.118(4) 0.014(3) 0.010(3) 0.052(3)
O402 0.114(4) 0.079(3) 0.128(5) 0.043(3) 0.038(4) 0.072(3)
C502 0.047(3) 0.035(2) 0.065(3) 0.007(2) 0.006(3) 0.017(3)
C602 0.035(3) 0.046(3) 0.062(3) 0.002(2) 0.004(2) 0.019(3)
N602 0.041(3) 0.056(3) 0.086(4) 0.011(3) 0.008(3) 0.019(3)
O502 0.049(3) 0.129(5) 0.113(4) -0.013(4) -0.023(3) 0.014(3)
O602 0.054(3) 0.170(7) 0.108(4) 0.001(4) 0.026(3) 0.022(4)
Br03 0.0361(3) 0.0739(4) 0.0773(4) 0.0139(3) 0.0065(3) 0.0137(3)
C103 0.034(3) 0.040(2) 0.052(3) 0.010(2) 0.003(2) 0.016(2)
C203 0.044(3) 0.042(2) 0.049(3) 0.008(2) 0.001(2) 0.029(2)
N203 0.056(3) 0.049(2) 0.070(3) 0.008(2) -0.001(2) 0.034(2)
O103 0.105(4) 0.108(4) 0.096(3) 0.017(3) 0.028(3) 0.086(4)
O203 0.119(4) 0.111(4) 0.097(4) 0.045(3) 0.011(3) 0.086(4)
C303 0.045(3) 0.030(2) 0.054(3) 0.002(2) -0.003(2) 0.011(2)
C403 0.032(3) 0.050(3) 0.060(3) 0.004(3) 0.002(2) 0.020(2)
N403 0.037(3) 0.076(4) 0.089(4) 0.014(3) 0.001(2) 0.026(3)
O303 0.037(2) 0.074(3) 0.153(5) 0.012(3) 0.012(3) 0.009(3)
O403 0.058(3) 0.120(5) 0.171(6) 0.043(5) 0.015(3) 0.056(4)
C503 0.043(3) 0.044(3) 0.069(3) 0.005(3) -0.001(2) 0.028(3)
C603 0.052(3) 0.034(2) 0.051(3) 0.010(2) 0.002(2) 0.016(3)
N603 0.074(4) 0.039(2) 0.065(3) 0.012(3) 0.003(3) 0.026(3)
O503 0.174(6) 0.046(2) 0.084(4) -0.004(3) -0.016(4) 0.025(3)
O603 0.352(13) 0.054(3) 0.088(4) 0.025(3) 0.054(6) 0.049(5)
Br04 0.0698(4) 0.0347(3) 0.0845(4) 0.0096(3) -0.0030(3) 0.0167(3)
C104 0.040(3) 0.034(2) 0.050(3) 0.004(2) -0.004(2) 0.014(2)
C204 0.030(2) 0.041(2) 0.057(3) 0.003(2) -0.001(2) 0.015(2)
N204 0.038(3) 0.056(3) 0.079(3) 0.005(3) -0.003(2) 0.020(2)
O104 0.041(2) 0.104(4) 0.110(4) 0.040(3) 0.021(2) 0.018(3)
O204 0.055(3) 0.130(5) 0.103(4) 0.020(3) -0.021(3) 0.038(3)
C304 0.048(3) 0.042(3) 0.061(3) 0.005(2) 0.001(2) 0.029(3)
C404 0.045(3) 0.029(2) 0.060(3) 0.002(2) 0.004(2) 0.016(2)
N404 0.063(4) 0.033(2) 0.079(3) 0.004(2) 0.002(3) 0.013(3)
O304 0.094(4) 0.041(2) 0.185(6) 0.019(3) 0.015(4) 0.037(3)
O404 0.057(3) 0.047(2) 0.130(4) 0.013(3) -0.011(3) -0.002(2)
C504 0.031(3) 0.039(2) 0.069(3) 0.000(2) 0.000(2) 0.012(2)
C604 0.049(3) 0.048(3) 0.053(3) 0.005(2) -0.002(2) 0.033(3)
N604 0.058(3) 0.055(3) 0.072(3) -0.001(2) -0.011(2) 0.039(3)
O504 0.154(5) 0.151(5) 0.088(4) -0.008(3) -0.003(3) 0.130(5)
O604 0.174(6) 0.176(6) 0.086(4) 0.022(4) -0.004(4) 0.149(6)
Br05 0.0737(4) 0.0757(4) 0.0801(4) 0.0020(3) -0.0025(3) 0.0566(4)
C105 0.040(3) 0.042(2) 0.055(3) 0.002(2) 0.001(2) 0.021(2)
C205 0.045(3) 0.031(2) 0.062(3) 0.002(2) 0.001(2) 0.016(2)
N205 0.056(3) 0.037(2) 0.106(5) 0.000(3) -0.008(3) 0.016(2)
O105 0.107(4) 0.054(3) 0.144(5) 0.037(3) -0.026(4) 0.009(3)
O205 0.170(7) 0.058(3) 0.131(5) -0.035(4) 0.009(5) 0.006(4)
C305 0.033(3) 0.045(3) 0.067(3) 0.002(3) 0.001(2) 0.016(2)
C405 0.046(3) 0.051(3) 0.058(3) 0.005(2) 0.003(2) 0.032(3)
N405 0.070(4) 0.067(3) 0.093(4) -0.005(3) -0.008(3) 0.051(3)
O305 0.052(3) 0.087(4) 0.206(7) -0.002(4) 0.006(3) 0.049(3)
O405 0.114(4) 0.071(3) 0.127(5) 0.029(3) 0.008(3) 0.063(3)
C505 0.050(3) 0.036(2) 0.063(3) 0.001(2) 0.001(2) 0.020(3)
C605 0.031(3) 0.048(3) 0.049(3) -0.002(2) -0.003(2) 0.016(2)
N605 0.044(3) 0.061(3) 0.065(3) 0.000(3) -0.006(2) 0.024(3)
O505 0.053(3) 0.230(9) 0.088(4) -0.013(5) -0.020(3) 0.012(4)
O605 0.045(3) 0.183(7) 0.081(3) 0.006(4) 0.015(2) 0.035(4)
Br06 0.0354(3) 0.0662(4) 0.0897(5) 0.0063(3) 0.0056(3) 0.0123(3)
C106 0.038(3) 0.044(3) 0.052(3) 0.001(2) 0.000(2) 0.019(2)
C206 0.044(3) 0.041(2) 0.052(3) 0.002(2) 0.003(2) 0.025(2)
N206 0.047(3) 0.050(2) 0.061(3) -0.001(2) -0.002(2) 0.031(2)
O106 0.095(4) 0.106(4) 0.081(3) 0.018(3) 0.022(3) 0.078(3)
O206 0.090(3) 0.071(2) 0.072(3) 0.018(2) 0.006(2) 0.056(3)
C306 0.043(3) 0.035(2) 0.054(3) 0.003(2) -0.002(2) 0.018(2)
C406 0.030(2) 0.047(3) 0.053(3) 0.007(2) 0.0037(19) 0.017(2)
N406 0.039(3) 0.066(3) 0.071(3) 0.007(3) 0.004(2) 0.025(3)
O306 0.042(2) 0.061(3) 0.117(4) 0.021(3) 0.010(2) 0.007(2)
O406 0.050(3) 0.121(4) 0.113(4) 0.034(3) 0.005(2) 0.051(3)
C506 0.048(3) 0.051(3) 0.066(3) 0.012(3) 0.004(3) 0.029(3)
C606 0.051(3) 0.034(2) 0.058(3) 0.008(2) 0.010(2) 0.017(3)
N606 0.068(4) 0.037(2) 0.087(4) 0.010(3) 0.011(3) 0.021(3)
O506 0.241(9) 0.044(3) 0.109(5) -0.008(3) -0.001(5) 0.032(4)
O606 0.228(9) 0.058(3) 0.118(5) 0.038(3) 0.031(5) 0.033(4)
Br07 0.0781(5) 0.0302(2) 0.0823(4) 0.0123(3) 0.0066(3) 0.0145(3)
C107 0.047(3) 0.034(2) 0.049(3) 0.002(2) -0.003(2) 0.020(2)
C207 0.028(2) 0.038(2) 0.047(2) 0.003(2) 0.0034(19) 0.009(2)
N207 0.032(2) 0.057(3) 0.058(3) 0.006(2) -0.002(2) 0.015(2)
O107 0.041(3) 0.257(9) 0.068(3) 0.027(4) 0.015(2) 0.031(4)
O207 0.045(3) 0.196(7) 0.081(3) -0.019(4) -0.006(2) 0.025(3)
C307 0.038(3) 0.045(3) 0.058(3) 0.010(2) 0.006(2) 0.026(2)
C407 0.040(3) 0.025(2) 0.057(3) 0.005(2) 0.004(2) 0.011(2)
N407 0.057(3) 0.033(2) 0.082(3) 0.014(2) 0.009(2) 0.018(2)
O307 0.099(4) 0.042(2) 0.184(6) 0.029(3) 0.041(4) 0.045(3)
O407 0.050(3) 0.047(2) 0.136(4) 0.027(3) 0.006(3) 0.005(2)
C507 0.036(3) 0.044(3) 0.059(3) 0.008(2) 0.003(2) 0.019(2)
C607 0.045(3) 0.040(2) 0.056(3) 0.004(2) 0.001(2) 0.029(2)
N607 0.066(3) 0.055(3) 0.076(3) 0.016(3) 0.006(3) 0.043(3)
O507 0.147(5) 0.161(6) 0.109(4) -0.008(4) -0.040(4) 0.123(5)
O607 0.273(10) 0.211(8) 0.093(4) -0.006(4) -0.004(5) 0.225(8)
Br08 0.0786(5) 0.0709(4) 0.0922(5) 0.0040(3) 0.0008(4) 0.0589(4)
C108 0.046(3) 0.044(3) 0.056(3) 0.004(2) 0.004(2) 0.030(3)
C208 0.044(3) 0.031(2) 0.056(3) 0.005(2) 0.003(2) 0.015(2)
N208 0.061(3) 0.033(2) 0.102(4) 0.005(3) 0.017(3) 0.016(3)
O108 0.142(6) 0.048(2) 0.146(5) 0.035(3) 0.003(4) 0.040(3)
O208 0.105(4) 0.052(2) 0.126(5) -0.015(3) -0.007(4) 0.012(3)
C308 0.031(2) 0.042(3) 0.065(3) 0.007(2) 0.004(2) 0.014(2)
C408 0.039(3) 0.037(2) 0.068(3) 0.004(2) 0.003(2) 0.023(2)
N408 0.058(3) 0.057(3) 0.116(4) 0.009(3) 0.008(3) 0.043(3)
O308 0.051(3) 0.086(4) 0.204(7) -0.005(4) -0.008(3) 0.050(3)
O408 0.082(4) 0.056(3) 0.221(7) 0.006(4) 0.014(4) 0.050(3)
C508 0.040(3) 0.031(2) 0.078(4) 0.008(2) 0.005(2) 0.014(2)
C608 0.029(3) 0.041(3) 0.061(3) 0.006(2) 0.004(2) 0.014(2)
N608 0.029(2) 0.056(3) 0.071(3) 0.006(2) 0.002(2) 0.016(2)
O508 0.048(3) 0.128(5) 0.102(4) 0.035(4) 0.019(3) 0.015(3)
O608 0.043(3) 0.194(7) 0.114(4) 0.037(5) -0.003(3) 0.042(4)
Br09 0.0306(3) 0.0759(4) 0.0876(4) 0.0056(4) 0.0016(3) 0.0158(3)
C109 0.029(2) 0.044(3) 0.054(3) 0.008(2) 0.004(2) 0.012(2)
C209 0.041(3) 0.039(2) 0.063(3) 0.008(2) 0.006(2) 0.027(2)
N209 0.056(3) 0.052(3) 0.084(4) 0.001(3) -0.005(2) 0.039(3)
O109 0.137(5) 0.137(5) 0.119(4) 0.034(4) 0.049(4) 0.118(5)
O209 0.116(4) 0.086(3) 0.100(4) 0.012(3) -0.007(3) 0.075(3)
C309 0.042(3) 0.029(2) 0.061(3) 0.001(2) -0.003(2) 0.016(2)
C409 0.029(2) 0.040(2) 0.055(3) 0.005(2) 0.001(2) 0.015(2)
N409 0.034(2) 0.054(3) 0.068(3) -0.001(2) 0.001(2) 0.019(2)
O309 0.037(2) 0.050(2) 0.140(4) 0.021(3) 0.010(2) 0.002(2)
O409 0.041(2) 0.085(3) 0.086(3) 0.008(2) -0.0055(19) 0.036(2)
C509 0.042(3) 0.039(2) 0.060(3) 0.006(2) 0.001(2) 0.025(2)
C609 0.042(3) 0.030(2) 0.057(3) 0.000(2) 0.000(2) 0.012(2)
N609 0.053(3) 0.036(2) 0.085(4) 0.006(3) 0.001(3) 0.013(2)
O509 0.239(9) 0.051(3) 0.116(5) -0.019(3) 0.025(5) 0.038(4)
O609 0.197(8) 0.043(2) 0.105(5) 0.018(3) 0.016(5) -0.009(4)
Br10 0.0825(5) 0.0308(3) 0.1047(6) 0.0125(3) -0.0009(4) 0.0144(3)
C110 0.053(3) 0.034(2) 0.053(3) 0.003(2) -0.006(2) 0.018(3)
C210 0.027(2) 0.040(2) 0.059(3) 0.005(2) 0.003(2) 0.011(2)
N210 0.035(3) 0.051(3) 0.087(4) 0.020(3) -0.002(3) 0.012(2)
O110 0.043(3) 0.112(4) 0.131(5) -0.024(4) -0.023(3) 0.001(3)
O210 0.051(3) 0.121(4) 0.098(3) 0.024(3) 0.017(2) 0.043(3)
C310 0.037(3) 0.038(2) 0.058(3) 0.008(2) 0.000(2) 0.019(2)
C410 0.037(3) 0.028(2) 0.050(3) 0.004(2) 0.001(2) 0.014(2)
N410 0.049(3) 0.035(2) 0.066(3) 0.006(2) -0.002(2) 0.017(2)
O310 0.075(3) 0.041(2) 0.113(4) 0.008(2) 0.010(3) 0.031(2)
O410 0.052(3) 0.050(2) 0.080(3) 0.021(2) 0.016(2) 0.009(2)
C510 0.033(3) 0.038(2) 0.061(3) 0.003(2) -0.001(2) 0.013(2)
C610 0.044(3) 0.037(2) 0.067(3) 0.003(2) 0.000(2) 0.025(2)
N610 0.070(4) 0.056(3) 0.095(4) 0.009(3) 0.003(3) 0.045(3)
O610 0.237(10) 0.264(11) 0.113(5) 0.038(6) -0.002(5) 0.218(10)
O510 0.284(11) 0.240(10) 0.126(6) 0.015(6) 0.016(6) 0.243(10)
Br11 0.0793(5) 0.0723(4) 0.0861(4) 0.0044(4) 0.0047(4) 0.0608(4)
C111 0.042(3) 0.038(2) 0.051(3) 0.004(2) 0.002(2) 0.025(2)
C211 0.044(3) 0.026(2) 0.053(3) 0.002(2) -0.002(2) 0.014(2)
N211 0.058(3) 0.030(2) 0.065(3) 0.003(2) 0.006(2) 0.014(2)
O111 0.187(7) 0.041(2) 0.079(4) -0.007(3) 0.009(4) 0.008(3)
O211 0.176(6) 0.046(2) 0.085(4) 0.021(3) -0.006(4) 0.012(3)
C311 0.029(2) 0.038(2) 0.060(3) 0.004(2) 0.003(2) 0.011(2)
C411 0.042(3) 0.036(2) 0.060(3) 0.003(2) -0.001(2) 0.026(2)
N411 0.055(3) 0.052(3) 0.088(4) 0.005(2) 0.002(2) 0.039(3)
O311 0.050(3) 0.084(3) 0.199(7) -0.017(4) -0.014(3) 0.047(3)
O411 0.088(3) 0.051(2) 0.123(4) 0.008(2) 0.009(3) 0.047(3)
C511 0.045(3) 0.028(2) 0.054(3) 0.008(2) 0.004(2) 0.017(2)
C611 0.033(3) 0.045(3) 0.049(3) 0.008(2) 0.007(2) 0.019(2)
N611 0.039(3) 0.058(3) 0.075(3) 0.008(3) 0.008(2) 0.024(2)
O511 0.057(3) 0.141(5) 0.110(4) 0.054(4) 0.029(3) 0.028(3)
O611 0.041(3) 0.224(8) 0.093(4) 0.020(4) -0.002(2) 0.044(4)
Br12 0.0318(3) 0.0773(4) 0.0840(4) 0.0124(4) 0.0016(3) 0.0176(3)
C112 0.036(3) 0.044(3) 0.052(3) 0.008(2) 0.002(2) 0.020(2)
C212 0.044(3) 0.039(2) 0.058(3) 0.007(2) 0.005(2) 0.024(2)
N212 0.059(3) 0.052(3) 0.099(4) 0.014(3) 0.002(3) 0.038(3)
O112 0.129(5) 0.129(5) 0.113(4) 0.027(4) 0.039(4) 0.108(5)
O212 0.146(5) 0.117(4) 0.125(5) 0.042(4) 0.008(4) 0.102(5)
C312 0.035(3) 0.029(2) 0.069(3) 0.008(2) 0.002(2) 0.013(2)
C412 0.035(3) 0.041(3) 0.067(3) 0.006(2) 0.001(2) 0.018(2)
N412 0.034(3) 0.054(3) 0.117(5) 0.016(3) 0.006(3) 0.017(3)
O312 0.044(3) 0.064(3) 0.186(6) 0.035(4) -0.001(3) 0.006(2)
O412 0.045(3) 0.091(4) 0.237(8) 0.028(5) 0.010(4) 0.042(3)
C512 0.047(3) 0.046(3) 0.064(3) 0.013(2) 0.003(2) 0.031(3)
C612 0.042(3) 0.031(2) 0.049(3) 0.004(2) -0.002(2) 0.015(2)
N612 0.056(3) 0.034(2) 0.064(3) 0.001(2) -0.005(2) 0.014(2)
O512 0.097(5) 0.044(2) 0.092(4) -0.003(2) 0.011(3) 0.037(3)
O612 0.096(5) 0.040(2) 0.100(4) 0.022(3) 0.040(4) 0.007(3)
O51' 0.097(5) 0.044(2) 0.092(4) -0.003(2) 0.011(3) 0.037(3)
O61' 0.096(5) 0.040(2) 0.100(4) 0.022(3) 0.040(4) 0.007(3)
Br13 0.0771(4) 0.0341(3) 0.0775(4) 0.0078(3) 0.0023(3) 0.0225(3)
C113 0.047(3) 0.039(2) 0.045(3) 0.004(2) 0.002(2) 0.020(2)
C213 0.039(3) 0.040(2) 0.045(3) 0.000(2) 0.000(2) 0.020(2)
N213 0.038(2) 0.051(2) 0.059(3) 0.013(2) 0.006(2) 0.019(2)
O113 0.043(2) 0.077(3) 0.077(3) -0.013(3) -0.013(2) 0.013(2)
O213 0.047(2) 0.084(3) 0.071(3) 0.003(2) 0.0119(19) 0.029(2)
C313 0.049(3) 0.042(2) 0.052(3) 0.006(2) 0.003(2) 0.029(3)
C413 0.040(3) 0.037(2) 0.055(3) 0.005(2) 0.003(2) 0.016(2)
N413 0.058(3) 0.036(2) 0.064(3) 0.007(2) 0.004(2) 0.012(2)
O313 0.083(3) 0.0354(19) 0.101(3) 0.004(2) 0.003(3) 0.025(2)
O413 0.071(4) 0.062(3) 0.113(4) 0.020(3) 0.033(3) 0.007(3)
C513 0.033(3) 0.049(3) 0.066(3) 0.006(3) 0.006(2) 0.014(3)
C613 0.041(3) 0.049(3) 0.062(3) 0.002(3) 0.000(2) 0.029(3)
N613 0.066(4) 0.064(3) 0.087(4) 0.001(3) -0.001(3) 0.048(3)
O513 0.249(10) 0.262(11) 0.125(6) 0.000(6) -0.028(6) 0.230(10)
O613 0.295(12) 0.275(11) 0.129(6) -0.020(6) 0.001(6) 0.262(11)
Br14 0.0693(4) 0.0681(4) 0.0849(4) 0.0159(3) 0.0127(3) 0.0514(4)
C114 0.047(3) 0.044(2) 0.046(3) 0.012(2) 0.006(2) 0.029(3)
C214 0.045(3) 0.031(2) 0.048(3) 0.009(2) 0.002(2) 0.015(2)
N214 0.059(3) 0.041(2) 0.071(3) 0.013(2) 0.008(2) 0.021(2)
O114 0.120(5) 0.0319(19) 0.096(4) -0.003(2) 0.012(3) 0.019(3)
O214 0.152(6) 0.060(3) 0.104(4) 0.035(3) 0.046(4) 0.025(3)
C314 0.033(3) 0.042(3) 0.059(3) 0.006(2) 0.001(2) 0.018(2)
C414 0.044(3) 0.042(3) 0.059(3) 0.014(2) 0.001(2) 0.024(3)
N414 0.059(3) 0.060(3) 0.087(4) 0.011(3) 0.007(3) 0.041(3)
O314 0.061(3) 0.088(4) 0.195(7) 0.016(4) -0.001(4) 0.056(3)
O414 0.102(4) 0.058(3) 0.136(5) 0.026(3) 0.022(3) 0.055(3)
C514 0.046(3) 0.034(2) 0.058(3) 0.013(2) 0.003(2) 0.016(2)
C614 0.032(3) 0.045(3) 0.049(3) 0.010(2) 0.003(2) 0.016(2)
N614 0.039(3) 0.057(3) 0.073(3) 0.016(3) 0.006(2) 0.019(2)
O514 0.043(2) 0.144(5) 0.088(3) 0.009(4) -0.008(2) 0.022(3)
O614 0.052(3) 0.172(6) 0.088(4) 0.032(4) 0.027(3) 0.029(4)
Br15 0.0341(3) 0.0713(4) 0.0812(4) 0.0130(3) 0.0050(3) 0.0169(3)
C115 0.029(2) 0.040(2) 0.057(3) 0.006(2) 0.002(2) 0.013(2)
C215 0.044(3) 0.043(3) 0.067(3) 0.009(3) 0.000(2) 0.026(3)
N215 0.064(3) 0.057(3) 0.099(5) 0.023(3) 0.001(3) 0.037(3)
O215 0.212(8) 0.183(7) 0.124(6) 0.002(5) -0.044(5) 0.162(7)
O115 0.115(5) 0.097(4) 0.137(5) 0.034(4) 0.046(4) 0.082(4)
C315 0.053(3) 0.039(3) 0.075(4) 0.010(3) -0.003(3) 0.021(3)
C415 0.029(3) 0.038(2) 0.075(4) 0.007(3) 0.001(2) 0.010(2)
N415 0.041(3) 0.069(4) 0.107(4) 0.019(3) 0.003(3) 0.022(3)
O315 0.043(3) 0.062(3) 0.187(7) 0.021(4) -0.006(3) 0.001(2)
O415 0.047(3) 0.094(4) 0.170(6) 0.012(4) 0.021(3) 0.036(3)
C515 0.042(3) 0.043(3) 0.069(3) 0.006(3) -0.002(2) 0.025(3)
C615 0.044(3) 0.029(2) 0.057(3) 0.008(2) 0.001(2) 0.012(2)
N615 0.055(3) 0.036(2) 0.067(3) 0.011(2) 0.001(2) 0.019(2)
O515 0.153(6) 0.062(3) 0.083(3) 0.030(3) -0.002(3) 0.033(3)
O615 0.168(6) 0.040(2) 0.082(4) 0.000(3) -0.013(4) 0.000(3)
Br16 0.0779(4) 0.0347(3) 0.0751(4) 0.0076(3) 0.0030(3) 0.0229(3)
C116 0.047(3) 0.037(2) 0.047(3) 0.007(2) 0.003(2) 0.020(2)
C216 0.036(3) 0.042(2) 0.048(3) 0.004(2) 0.002(2) 0.019(2)
N216 0.040(2) 0.043(2) 0.056(3) 0.003(2) 0.000(2) 0.017(2)
O116 0.041(2) 0.089(3) 0.074(3) -0.014(3) -0.009(2) 0.015(2)
O216 0.050(2) 0.088(3) 0.070(3) 0.006(2) 0.0099(19) 0.031(2)
C316 0.044(3) 0.037(2) 0.056(3) 0.007(2) 0.004(2) 0.023(2)
C416 0.046(3) 0.035(2) 0.060(3) 0.007(2) 0.003(2) 0.018(2)
N416 0.058(3) 0.037(2) 0.080(3) 0.006(2) 0.010(3) 0.014(3)
O316 0.081(3) 0.0374(19) 0.113(4) 0.006(2) 0.005(3) 0.026(2)
O416 0.066(4) 0.050(3) 0.144(5) 0.012(3) 0.030(3) 0.005(3)
C516 0.036(3) 0.048(3) 0.068(3) 0.007(3) 0.003(2) 0.020(3)
C616 0.047(3) 0.051(3) 0.052(3) 0.003(2) -0.002(2) 0.029(3)
N616 0.054(3) 0.061(3) 0.085(4) 0.004(3) 0.002(3) 0.038(3)
O516 0.123(4) 0.138(5) 0.105(4) 0.004(4) -0.026(3) 0.101(4)
O616 0.286(11) 0.286(11) 0.091(4) -0.032(6) -0.019(5) 0.260(11)
Br17 0.0676(4) 0.0732(4) 0.0792(4) 0.0150(3) 0.0117(3) 0.0523(4)
C117 0.038(3) 0.039(2) 0.047(3) 0.005(2) 0.003(2) 0.021(2)
C217 0.040(3) 0.033(2) 0.052(3) 0.006(2) 0.004(2) 0.016(2)
N217 0.051(3) 0.036(2) 0.075(3) 0.010(2) 0.005(2) 0.016(2)
O117 0.105(4) 0.042(2) 0.097(4) 0.001(2) 0.016(3) 0.026(3)
O217 0.132(5) 0.062(3) 0.098(4) 0.034(3) 0.048(4) 0.028(3)
C317 0.033(3) 0.038(2) 0.054(3) 0.003(2) -0.002(2) 0.014(2)
C417 0.048(3) 0.041(3) 0.053(3) 0.004(2) -0.002(2) 0.028(3)
N417 0.071(4) 0.057(3) 0.083(4) 0.012(3) 0.005(3) 0.046(3)
O317 0.064(3) 0.096(4) 0.150(5) 0.015(4) 0.011(3) 0.059(3)
O417 0.113(5) 0.066(3) 0.156(6) 0.033(3) 0.027(4) 0.065(3)
C517 0.052(3) 0.035(2) 0.063(3) 0.010(2) 0.004(3) 0.022(3)
C617 0.034(3) 0.043(3) 0.050(3) 0.007(2) 0.003(2) 0.012(2)
N617 0.039(3) 0.058(3) 0.066(3) 0.007(3) 0.007(2) 0.015(2)
O517 0.041(3) 0.164(6) 0.090(4) 0.013(4) -0.007(3) 0.013(3)
O617 0.050(3) 0.261(10) 0.090(4) 0.013(5) 0.025(3) 0.002(5)
Br18 0.0349(3) 0.0683(4) 0.0894(4) 0.0187(4) 0.0025(3) 0.0168(3)
C118 0.041(3) 0.041(2) 0.057(3) 0.008(2) -0.001(2) 0.020(2)
C218 0.046(3) 0.046(3) 0.066(3) 0.011(3) 0.004(3) 0.028(3)
N218 0.055(3) 0.056(3) 0.111(5) 0.021(3) -0.002(3) 0.036(3)
O118 0.206(8) 0.154(6) 0.148(6) -0.007(5) -0.058(6) 0.145(7)
O218 0.123(5) 0.101(4) 0.148(5) 0.040(4) 0.055(4) 0.088(4)
C318 0.042(3) 0.032(2) 0.080(4) 0.008(3) 0.000(3) 0.015(2)
C418 0.034(3) 0.045(3) 0.066(3) 0.009(2) 0.000(2) 0.019(2)
N418 0.034(3) 0.060(3) 0.105(4) 0.012(3) 0.005(3) 0.015(3)
O318 0.043(3) 0.063(3) 0.207(7) 0.026(4) -0.009(3) 0.006(3)
O418 0.051(3) 0.105(4) 0.141(5) 0.009(4) 0.016(3) 0.044(3)
C518 0.041(3) 0.043(3) 0.076(4) 0.003(3) -0.002(3) 0.022(3)
C618 0.045(3) 0.034(2) 0.051(3) 0.011(2) -0.002(2) 0.017(2)
N618 0.053(3) 0.036(2) 0.066(3) 0.011(2) 0.000(2) 0.015(2)
O518 0.165(6) 0.057(3) 0.087(4) 0.032(3) -0.004(4) 0.026(3)
O618 0.154(6) 0.043(2) 0.083(4) 0.001(3) -0.007(4) 0.008(3)

loop_
_atom_type_symbol
_atom_type_description
_atom_type_scat_dispersion_real
_atom_type_scat_dispersion_imag
_atom_type_scat_source
C C 0.0181 0.0091 'International Tables Vol C Tables 4.2.6.8 and 6.1.1.4'
H H 0.0000 0.0000 'International Tables Vol C Tables 4.2.6.8 and 6.1.1.4'
N N 0.0311 0.0180 'International Tables Vol C Tables 4.2.6.8 and 6.1.1.4'
O O 0.0492 0.0322 'International Tables Vol C Tables 4.2.6.8 and 6.1.1.4'
Br Br -0.6763 1.2805 'International Tables Vol C Tables 4.2.6.8 and 6.1.1.4'

loop_
_geom_angle_atom_site_label_1
_geom_angle_atom_site_label_2
_geom_angle_atom_site_label_3
_geom_angle
_geom_angle_site_symmetry_3
C101 Br01 O102 166.9(2) 1_565
C201 C101 C601 116.1(5) .
C201 C101 Br01 122.5(4) .
C601 C101 Br01 121.4(4) .
C301 C201 C101 122.6(5) .
C301 C201 N201 118.3(5) .
C101 C201 N201 119.1(5) .
O201 N201 O101 123.9(6) .
O201 N201 C201 117.3(6) .
O101 N201 C201 118.6(6) .
C201 C301 C401 118.4(5) .
C201 C301 H301 120.8 .
C401 C301 H301 120.8 .
C501 C401 C301 121.9(5) .
C501 C401 N401 120.0(5) .
C301 C401 N401 118.1(5) .
O401 N401 O301 124.8(6) .
O401 N401 C401 117.2(6) .
O301 N401 C401 117.9(6) .
C401 C501 C601 118.0(5) .
C401 C501 H501 121.0 .
C601 C501 H501 121.0 .
C501 C601 C101 122.9(5) .
C501 C601 N601 117.7(5) .
C101 C601 N601 119.4(5) .
O601 N601 O501 123.9(6) .
O601 N601 C601 118.7(6) .
O501 N601 C601 117.4(5) .
C102 Br02 O103 169.7(2) 1_655
C202 C102 C602 116.4(5) .
C202 C102 Br02 121.8(4) .
C602 C102 Br02 121.7(4) .
C302 C202 C102 123.0(5) .
C302 C202 N202 116.9(5) .
C102 C202 N202 120.1(5) .
O102 N202 O202 126.0(5) .
O102 N202 C202 117.0(5) .
O202 N202 C202 117.0(5) .
C202 C302 C402 117.3(5) .
C202 C302 H302 121.3 .
C402 C302 H302 121.3 .
C502 C402 C302 122.9(5) .
C502 C402 N402 119.2(5) .
C302 C402 N402 117.9(5) .
O402 N402 O302 125.7(6) .
O402 N402 C402 117.4(6) .
O302 N402 C402 116.8(5) .
C602 C502 C402 117.4(5) .
C602 C502 H502 121.3 .
C402 C502 H502 121.3 .
C502 C602 C102 122.9(5) .
C502 C602 N602 118.4(5) .
C102 C602 N602 118.6(5) .
O602 N602 O502 124.0(6) .
O602 N602 C602 118.1(6) .
O502 N602 C602 117.6(6) .
C103 Br03 O101 168.8(2) 1_445
C203 C103 C603 116.4(5) .
C203 C103 Br03 122.4(4) .
C603 C103 Br03 121.2(4) .
C303 C203 C103 122.6(5) .
C303 C203 N203 117.3(5) .
C103 C203 N203 120.2(5) .
O103 N203 O203 124.0(5) .
O103 N203 C203 118.7(5) .
O203 N203 C203 117.1(5) .
C203 C303 C403 118.6(5) .
C203 C303 H303 120.7 .
C403 C303 H303 120.7 .
C503 C403 C303 121.5(5) .
C503 C403 N403 118.9(5) .
C303 C403 N403 119.6(5) .
O403 N403 O303 125.2(6) .
O403 N403 C403 118.0(6) .
O303 N403 C403 116.8(6) .
C603 C503 C403 118.0(5) .
C603 C503 H503 121.0 .
C403 C503 H503 121.0 .
C503 C603 C103 122.9(5) .
C503 C603 N603 117.1(5) .
C103 C603 N603 119.9(5) .
O503 N603 O603 122.2(6) .
O503 N603 C603 119.6(5) .
O603 N603 C603 118.1(6) .
C104 Br04 O105 165.2(2) 1_545
C604 C104 C204 116.7(4) .
C604 C104 Br04 121.1(4) .
C204 C104 Br04 122.2(4) .
C104 C204 C304 122.6(5) .
C104 C204 N204 121.1(4) .
C304 C204 N204 116.3(5) .
O104 N204 O204 123.9(5) .
O104 N204 C204 119.0(5) .
O204 N204 C204 117.0(5) .
C404 C304 C204 117.4(5) .
C404 C304 H304 121.3 .
C204 C304 H304 121.3 .
C304 C404 C504 123.0(5) .
C304 C404 N404 118.3(5) .
C504 C404 N404 118.7(5) .
O304 N404 O404 125.0(5) .
O304 N404 C404 117.8(5) .
O404 N404 C404 117.2(6) .
C404 C504 C604 117.5(5) .
C404 C504 H504 121.2 .
C604 C504 H504 121.2 .
C504 C604 C104 122.7(5) .
C504 C604 N604 117.5(5) .
C104 C604 N604 119.7(5) .
O604 N604 O504 123.8(5) .
O604 N604 C604 118.9(5) .
O504 N604 C604 117.2(5) .
C105 Br05 O106 170.90(19) 1_455
C605 C105 C205 115.6(5) .
C605 C105 Br05 122.3(4) .
C205 C105 Br05 122.1(4) .
C305 C205 C105 123.3(5) .
C305 C205 N205 118.1(5) .
C105 C205 N205 118.6(5) .
O205 N205 O105 125.1(6) .
O205 N205 C205 117.6(6) .
O105 N205 C205 117.0(6) .
C205 C305 C405 117.7(5) .
C205 C305 H305 121.2 .
C405 C305 H305 121.2 .
C505 C405 C305 121.8(5) .
C505 C405 N405 120.4(5) .
C305 C405 N405 117.8(5) .
O305 N405 O405 126.1(6) .
O305 N405 C405 117.3(6) .
O405 N405 C405 116.5(6) .
C605 C505 C405 118.4(5) .
C605 C505 H505 120.8 .
C405 C505 H505 120.8 .
C505 C605 C105 123.1(5) .
C505 C605 N605 117.7(5) .
C105 C605 N605 119.1(5) .
O505 N605 O605 122.2(6) .
O505 N605 C605 118.6(5) .
O605 N605 C605 119.1(5) .
C106 Br06 O104 171.6(2) 1_665
C206 C106 C606 116.3(5) .
C206 C106 Br06 122.4(4) .
C606 C106 Br06 121.3(4) .
C106 C206 C306 123.8(5) .
C106 C206 N206 120.3(5) .
C306 C206 N206 115.9(4) .
O206 N206 O106 125.6(5) .
O206 N206 C206 118.1(4) .
O106 N206 C206 116.3(5) .
C406 C306 C206 117.1(5) .
C406 C306 H306 121.4 .
C206 C306 H306 121.4 .
C306 C406 C506 122.8(5) .
C306 C406 N406 118.7(5) .
C506 C406 N406 118.5(5) .
O406 N406 O306 125.0(5) .
O406 N406 C406 118.4(5) .
O306 N406 C406 116.6(5) .
C406 C506 C606 117.0(5) .
C406 C506 H506 121.5 .
C606 C506 H506 121.5 .
C506 C606 C106 123.0(5) .
C506 C606 N606 116.7(5) .
C106 C606 N606 120.3(5) .
O506 N606 O606 122.1(6) .
O506 N606 C606 119.6(6) .
O606 N606 C606 118.2(6) .
C107 Br07 O108 161.9(2) 1_565
C207 C107 C607 116.6(4) .
C207 C107 Br07 122.1(4) .
C607 C107 Br07 121.2(4) .
C107 C207 C307 123.7(5) .
C107 C207 N207 119.1(4) .
C307 C207 N207 117.1(5) .
O207 N207 O107 122.7(5) .
O207 N207 C207 119.4(5) .
O107 N207 C207 117.9(5) .
C207 C307 C407 116.4(5) .
C207 C307 H307 121.8 .
C407 C307 H307 121.8 .
C507 C407 C307 122.3(5) .
C507 C407 N407 119.7(5) .
C307 C407 N407 118.0(5) .
O307 N407 O407 124.4(5) .
O307 N407 C407 118.3(5) .
O407 N407 C407 117.3(5) .
C607 C507 C407 118.9(5) .
C607 C507 H507 120.5 .
C407 C507 H507 120.5 .
C507 C607 C107 121.9(5) .
C507 C607 N607 118.3(5) .
C107 C607 N607 119.8(5) .
O607 N607 O507 123.1(6) .
O607 N607 C607 118.4(6) .
O507 N607 C607 118.4(6) .
C108 Br08 O109 162.29(19) 1_655
C608 C108 C208 116.3(5) .
C608 C108 Br08 121.9(4) .
C208 C108 Br08 121.8(4) .
C308 C208 C108 122.5(5) .
C308 C208 N208 117.8(5) .
C108 C208 N208 119.7(5) .
O108 N208 O208 124.9(6) .
O108 N208 C208 119.6(6) .
O208 N208 C208 115.4(6) .
C208 C308 C408 117.8(5) .
C208 C308 H308 121.1 .
C408 C308 H308 121.1 .
C508 C408 C308 121.8(5) .
C508 C408 N408 119.7(5) .
C308 C408 N408 118.5(5) .
O408 N408 O308 124.1(6) .
O408 N408 C408 117.4(5) .
O308 N408 C408 118.4(5) .
C608 C508 C408 117.8(5) .
C608 C508 H508 121.1 .
C408 C508 H508 121.1 .
C508 C608 C108 123.8(5) .
C508 C608 N608 116.5(5) .
C108 C608 N608 119.7(5) .
O608 N608 O508 124.2(5) .
O608 N608 C608 118.5(5) .
O508 N608 C608 117.2(5) .
C109 Br09 O107 168.9(2) 1_445
C209 C109 C609 116.2(5) .
C209 C109 Br09 122.6(4) .
C609 C109 Br09 121.2(4) .
C309 C209 C109 124.1(5) .
C309 C209 N209 116.9(4) .
C109 C209 N209 119.0(5) .
O109 N209 O209 124.3(5) .
O109 N209 C209 118.6(6) .
O209 N209 C209 117.1(5) .
C209 C309 C409 116.2(4) .
C209 C309 H309 121.9 .
C409 C309 H309 121.9 .
C509 C409 C309 123.2(5) .
C509 C409 N409 119.0(5) .
C309 C409 N409 117.7(4) .
O409 N409 O309 126.9(5) .
O409 N409 C409 116.5(5) .
O309 N409 C409 116.6(5) .
C409 C509 C609 117.9(5) .
C409 C509 H509 121.1 .
C609 C509 H509 121.1 .
C509 C609 C109 122.3(5) .
C509 C609 N609 117.6(5) .
C109 C609 N609 120.0(5) .
O509 N609 O609 122.9(6) .
O509 N609 C609 118.8(6) .
O609 N609 C609 118.3(6) .
C110 Br10 O111 168.6(2) 1_545
C610 C110 C210 117.4(5) .
C610 C110 Br10 120.4(4) .
C210 C110 Br10 122.2(4) .
C310 C210 C110 122.8(5) .
C310 C210 N210 116.8(5) .
C110 C210 N210 120.4(5) .
O210 N210 O110 124.9(6) .
O210 N210 C210 117.1(5) .
O110 N210 C210 118.0(6) .
C410 C310 C210 116.9(5) .
C410 C310 H310 121.6 .
C210 C310 H310 121.6 .
C310 C410 C510 123.8(5) .
C310 C410 N410 118.8(5) .
C510 C410 N410 117.3(5) .
O310 N410 O410 125.8(5) .
O310 N410 C410 116.0(5) .
O410 N410 C410 118.1(5) .
C410 C510 C610 116.7(5) .
C410 C510 H510 121.7 .
C610 C510 H510 121.7 .
C110 C610 C510 122.3(5) .
C110 C610 N610 121.1(5) .
C510 C610 N610 116.5(5) .
O510 N610 O610 121.0(7) .
O510 N610 C610 119.6(7) .
O610 N610 C610 119.3(6) .
C111 Br11 O112 159.73(19) 1_455
C211 C111 C611 117.0(5) .
C211 C111 Br11 122.3(4) .
C611 C111 Br11 120.7(4) .
C311 C211 C111 123.3(4) .
C311 C211 N211 118.0(5) .
C111 C211 N211 118.8(5) .
O111 N211 O211 123.0(5) .
O111 N211 C211 118.0(5) .
O211 N211 C211 118.9(5) .
C211 C311 C411 117.2(5) .
C211 C311 H311 121.4 .
C411 C311 H311 121.4 .
C311 C411 C511 123.0(5) .
C311 C411 N411 118.9(5) .
C511 C411 N411 118.1(4) .
O311 N411 O411 124.5(5) .
O311 N411 C411 117.8(5) .
O411 N411 C411 117.7(5) .
C611 C511 C411 117.4(4) .
C611 C511 H511 121.3 .
C411 C511 H511 121.3 .
C511 C611 C111 122.1(5) .
C511 C611 N611 117.6(5) .
C111 C611 N611 120.3(5) .
O611 N611 O511 123.2(6) .
O611 N611 C611 118.2(5) .
O511 N611 C611 118.5(5) .
C112 Br12 O110 162.7(2) 1_665
C212 C112 C612 116.0(5) .
C212 C112 Br12 121.7(4) .
C612 C112 Br12 122.3(4) .
C312 C212 C112 123.2(5) .
C312 C212 N212 117.4(5) .
C112 C212 N212 119.4(5) .
O112 N212 O212 124.9(6) .
O112 N212 C212 118.8(6) .
O212 N212 C212 116.2(6) .
C412 C312 C212 117.6(5) .
C412 C312 H312 121.2 .
C212 C312 H312 121.2 .
C312 C412 C512 122.7(5) .
C312 C412 N412 119.8(5) .
C512 C412 N412 117.5(5) .
O412 N412 O312 123.5(6) .
O412 N412 C412 119.4(5) .
O312 N412 C412 117.0(5) .
C612 C512 C412 116.9(5) .
C612 C512 H512 121.5 .
C412 C512 H512 121.5 .
C512 C612 C112 123.5(5) .
C512 C612 N612 116.9(5) .
C112 C612 N612 119.6(5) .
O512 N612 O51' 42.6(15) .
O512 N612 O612 123.7(5) .
O51' N612 O612 106.9(13) .
O512 N612 O61' 104.0(14) .
O51' N612 O61' 123.6(5) .
O612 N612 O61' 46.8(16) .
O512 N612 C612 117.9(5) .
O51' N612 C612 117.8(5) .
O612 N612 C612 118.4(5) .
O61' N612 C612 118.4(5) .
C113 Br13 O114 176.57(19) 1_565
C213 C113 C613 116.7(5) .
C213 C113 Br13 121.5(4) .
C613 C113 Br13 121.8(4) .
C113 C213 C313 122.3(5) .
C113 C213 N213 121.0(4) .
C313 C213 N213 116.7(4) .
O113 N213 O213 125.9(5) .
O113 N213 C213 117.1(5) .
O213 N213 C213 116.9(5) .
C413 C313 C213 117.6(5) .
C413 C313 H313 121.2 .
C213 C313 H313 121.2 .
C513 C413 C313 122.6(5) .
C513 C413 N413 119.8(5) .
C313 C413 N413 117.5(5) .
O413 N413 O313 125.2(5) .
O413 N413 C413 117.7(5) .
O313 N413 C413 117.1(5) .
C413 C513 C613 118.3(5) .
C413 C513 H513 120.9 .
C613 C513 H513 120.9 .
C513 C613 C113 122.5(5) .
C513 C613 N613 116.9(5) .
C113 C613 N613 120.5(5) .
O513 N613 O613 122.5(7) .
O513 N613 C613 120.8(7) .
O613 N613 C613 116.6(6) .
C114 Br14 O115 163.25(19) 1_655
C214 C114 C614 116.3(5) .
C214 C114 Br14 122.8(4) .
C614 C114 Br14 120.9(4) .
C114 C214 C314 122.8(5) .
C114 C214 N214 119.8(5) .
C314 C214 N214 117.4(5) .
O214 N214 O114 124.3(5) .
O214 N214 C214 117.2(5) .
O114 N214 C214 118.5(5) .
C414 C314 C214 117.7(5) .
C414 C314 H314 121.1 .
C214 C314 H314 121.1 .
C514 C414 C314 122.6(5) .
C514 C414 N414 118.7(5) .
C314 C414 N414 118.8(5) .
O414 N414 O314 124.4(6) .
O414 N414 C414 118.1(6) .
O314 N414 C414 117.4(5) .
C414 C514 C614 117.6(5) .
C414 C514 H514 121.2 .
C614 C514 H514 121.2 .
C514 C614 C114 122.9(5) .
C514 C614 N614 117.7(5) .
C114 C614 N614 119.3(5) .
O514 N614 O614 124.1(6) .
O514 N614 C614 117.5(5) .
O614 N614 C614 118.3(5) .
C115 Br15 O113 173.21(19) 1_445
C615 C115 C215 116.9(5) .
C615 C115 Br15 122.4(4) .
C215 C115 Br15 120.7(4) .
C315 C215 C115 122.4(5) .
C315 C215 N215 117.6(5) .
C115 C215 N215 120.0(5) .
O215 N215 O115 126.3(7) .
O215 N215 C215 116.3(7) .
O115 N215 C215 117.2(6) .
C215 C315 C415 118.1(5) .
C215 C315 H315 121.0 .
C415 C315 H315 121.0 .
C315 C415 C515 123.2(5) .
C315 C415 N415 118.7(5) .
C515 C415 N415 118.1(5) .
O415 N415 O315 126.6(6) .
O415 N415 C415 117.4(6) .
O315 N415 C415 116.0(6) .
C415 C515 C615 115.7(5) .
C415 C515 H515 122.1 .
C615 C515 H515 122.1 .
C115 C615 C515 123.8(5) .
C115 C615 N615 119.8(5) .
C515 C615 N615 116.3(5) .
O515 N615 O615 124.3(5) .
O515 N615 C615 117.9(5) .
O615 N615 C615 117.8(5) .
C116 Br16 O117 173.22(19) 1_545
C216 C116 C616 117.0(5) .
C216 C116 Br16 121.7(4) .
C616 C116 Br16 121.2(4) .
C316 C216 C116 122.7(5) .
C316 C216 N216 117.1(5) .
C116 C216 N216 120.2(5) .
O116 N216 O216 124.7(5) .
O116 N216 C216 118.7(4) .
O216 N216 C216 116.6(4) .
C216 C316 C416 118.0(5) .
C216 C316 H316 121.0 .
C416 C316 H316 121.0 .
C316 C416 C516 122.5(5) .
C316 C416 N416 118.1(5) .
C516 C416 N416 119.4(5) .
O316 N416 O416 125.9(5) .
O316 N416 C416 117.8(5) .
O416 N416 C416 116.2(5) .
C416 C516 C616 116.8(5) .
C416 C516 H516 121.6 .
C616 C516 H516 121.6 .
C116 C616 C516 123.0(5) .
C116 C616 N616 119.8(5) .
C516 C616 N616 117.2(5) .
O616 N616 O516 123.3(7) .
O616 N616 C616 118.2(6) .
O516 N616 C616 118.4(6) .
C117 Br17 O218 167.3(2) 1_455
C217 C117 C617 116.2(5) .
C217 C117 Br17 122.2(4) .
C617 C117 Br17 121.6(4) .
C317 C217 C117 122.2(5) .
C317 C217 N217 117.8(5) .
C117 C217 N217 120.0(5) .
O117 N217 O217 125.0(5) .
O117 N217 C217 118.5(5) .
O217 N217 C217 116.4(5) .
C217 C317 C417 117.9(5) .
C217 C317 H317 121.0 .
C417 C317 H317 121.0 .
C517 C417 C317 122.5(5) .
C517 C417 N417 119.2(5) .
C317 C417 N417 118.3(5) .
O417 N417 O317 124.9(6) .
O417 N417 C417 117.3(6) .
O317 N417 C417 117.7(5) .
C417 C517 C617 118.1(5) .
C417 C517 H517 120.9 .
C617 C517 H517 120.9 .
C517 C617 C117 123.0(5) .
C517 C617 N617 117.7(5) .
C117 C617 N617 119.3(5) .
O517 N617 O617 121.5(6) .
O517 N617 C617 120.2(5) .
O617 N617 C617 118.3(6) .
C118 Br18 O116 171.4(2) 1_665
C218 C118 C618 116.7(5) .
C218 C118 Br18 121.7(4) .
C618 C118 Br18 121.6(4) .
C118 C218 C318 122.8(5) .
C118 C218 N218 120.2(5) .
C318 C218 N218 117.0(5) .
O118 N218 O218 124.9(7) .
O118 N218 C218 118.0(7) .
O218 N218 C218 117.1(6) .
C418 C318 C218 117.0(5) .
C418 C318 H318 121.5 .
C218 C318 H318 121.5 .
C318 C418 C518 122.8(5) .
C318 C418 N418 118.4(5) .
C518 C418 N418 118.7(5) .
O418 N418 O318 126.5(6) .
O418 N418 C418 117.7(6) .
O318 N418 C418 115.8(6) .
C618 C518 C418 117.5(5) .
C618 C518 H518 121.2 .
C418 C518 H518 121.2 .
C518 C618 C118 123.1(5) .
C518 C618 N618 117.0(5) .
C118 C618 N618 119.9(5) .
O518 N618 O618 122.9(5) .
O518 N618 C618 118.7(5) .
O618 N618 C618 118.3(5) .

loop_
_geom_bond_atom_site_label_1
_geom_bond_atom_site_label_2
_geom_bond_distance
_geom_bond_site_symmetry_2
Br01 C101 1.872(5) .
Br01 O102 3.189(5) 1_565
C101 C201 1.374(8) .
C101 C601 1.399(8) .
C201 C301 1.371(7) .
C201 N201 1.473(7) .
N201 O201 1.174(8) .
N201 O101 1.193(8) .
C301 C401 1.376(7) .
C301 H301 0.9300 .
C401 C501 1.359(8) .
C401 N401 1.463(7) .
N401 O401 1.208(8) .
N401 O301 1.226(8) .
C501 C601 1.369(8) .
C501 H501 0.9300 .
C601 N601 1.477(7) .
N601 O601 1.166(7) .
N601 O501 1.184(7) .
Br02 C102 1.872(5) .
Br02 O103 3.067(5) 1_655
C102 C202 1.387(8) .
C102 C602 1.395(7) .
C202 C302 1.373(7) .
C202 N202 1.486(6) .
N202 O102 1.194(7) .
N202 O202 1.195(6) .
C302 C402 1.381(7) .
C302 H302 0.9300 .
C402 C502 1.376(8) .
C402 N402 1.478(7) .
N402 O402 1.198(7) .
N402 O302 1.219(7) .
C502 C602 1.370(8) .
C502 H502 0.9300 .
C602 N602 1.475(7) .
N602 O602 1.187(8) .
N602 O502 1.187(8) .
Br03 C103 1.876(5) .
Br03 O101 3.136(5) 1_445
C103 C203 1.384(7) .
C103 C603 1.386(8) .
C203 C303 1.357(7) .
C203 N203 1.479(7) .
N203 O103 1.203(7) .
N203 O203 1.208(7) .
C303 C403 1.379(8) .
C303 H303 0.9300 .
C403 C503 1.370(8) .
C403 N403 1.476(7) .
N403 O403 1.202(8) .
N403 O303 1.222(8) .
C503 C603 1.367(8) .
C503 H503 0.9300 .
C603 N603 1.471(7) .
N603 O503 1.157(7) .
N603 O603 1.173(8) .
Br04 C104 1.867(5) .
Br04 O105 3.174(5) 1_545
C104 C604 1.384(8) .
C104 C204 1.386(7) .
C204 C304 1.389(7) .
C204 N204 1.469(7) .
N204 O104 1.199(7) .
N204 O204 1.210(7) .
C304 C404 1.369(8) .
C304 H304 0.9300 .
C404 C504 1.370(8) .
C404 N404 1.472(6) .
N404 O304 1.196(7) .
N404 O404 1.214(7) .
C504 C604 1.384(7) .
C504 H504 0.9300 .
C604 N604 1.465(7) .
N604 O604 1.187(7) .
N604 O504 1.198(7) .
Br05 C105 1.864(5) .
Br05 O106 3.063(5) 1_455
C105 C605 1.389(7) .
C105 C205 1.391(7) .
C205 C305 1.365(8) .
C205 N205 1.477(7) .
N205 O205 1.170(8) .
N205 O105 1.189(8) .
C305 C405 1.383(7) .
C305 H305 0.9300 .
C405 C505 1.365(8) .
C405 N405 1.468(7) .
N405 O305 1.210(8) .
N405 O405 1.222(8) .
C505 C605 1.363(8) .
C505 H505 0.9300 .
C605 N605 1.476(7) .
N605 O505 1.170(7) .
N605 O605 1.171(7) .
Br06 C106 1.871(5) .
Br06 O104 3.081(5) 1_665
C106 C206 1.367(7) .
C106 C606 1.384(8) .
C206 C306 1.375(7) .
C206 N206 1.493(7) .
N206 O206 1.205(6) .
N206 O106 1.209(6) .
C306 C406 1.371(7) .
C306 H306 0.9300 .
C406 C506 1.375(8) .
C406 N406 1.482(7) .
N406 O406 1.192(7) .
N406 O306 1.224(7) .
C506 C606 1.383(8) .
C506 H506 0.9300 .
C606 N606 1.478(7) .
N606 O506 1.160(8) .
N606 O606 1.169(8) .
Br07 C107 1.872(5) .
Br07 O108 3.061(5) 1_565
C107 C207 1.372(7) .
C107 C607 1.393(7) .
C207 C307 1.375(7) .
C207 N207 1.485(6) .
N207 O207 1.153(7) .
N207 O107 1.167(7) .
C307 C407 1.386(7) .
C307 H307 0.9300 .
C407 C507 1.363(8) .
C407 N407 1.467(6) .
N407 O307 1.218(7) .
N407 O407 1.226(7) .
C507 C607 1.361(7) .
C507 H507 0.9300 .
C607 N607 1.463(7) .
N607 O607 1.172(8) .
N607 O507 1.177(7) .
Br08 C108 1.874(5) .
Br08 O109 3.103(5) 1_655
C108 C608 1.377(7) .
C108 C208 1.396(7) .
C208 C308 1.359(8) .
C208 N208 1.483(6) .
N208 O108 1.181(8) .
N208 O208 1.211(8) .
C308 C408 1.391(7) .
C308 H308 0.9300 .
C408 C508 1.375(8) .
C408 N408 1.467(7) .
N408 O408 1.208(7) .
N408 O308 1.209(7) .
C508 C608 1.351(8) .
C508 H508 0.9300 .
C608 N608 1.480(7) .
N608 O608 1.167(7) .
N608 O508 1.191(7) .
Br09 C109 1.873(5) .
Br09 O107 3.084(5) 1_445
C109 C209 1.382(7) .
C109 C609 1.387(8) .
C209 C309 1.366(7) .
C209 N209 1.486(7) .
N209 O109 1.189(7) .
N209 O209 1.210(7) .
C309 C409 1.384(7) .
C309 H309 0.9300 .
C409 C509 1.359(7) .
C409 N409 1.489(6) .
N409 O409 1.208(6) .
N409 O309 1.214(7) .
C509 C609 1.377(7) .
C509 H509 0.9300 .
C609 N609 1.470(7) .
N609 O509 1.153(8) .
N609 O609 1.166(8) .
Br10 C110 1.873(5) .
Br10 O111 3.089(5) 1_545
C110 C610 1.381(8) .
C110 C210 1.385(8) .
C210 C310 1.384(7) .
C210 N210 1.475(7) .
N210 O210 1.193(7) .
N210 O110 1.196(8) .
C310 C410 1.364(7) .
C310 H310 0.9300 .
C410 C510 1.385(8) .
C410 N410 1.475(6) .
N410 O310 1.211(6) .
N410 O410 1.221(6) .
C510 C610 1.389(7) .
C510 H510 0.9300 .
C610 N610 1.448(8) .
N610 O510 1.166(9) .
N610 O610 1.176(8) .
Br11 C111 1.871(5) .
Br11 O112 3.090(5) 1_455
C111 C211 1.374(8) .
C111 C611 1.393(7) .
C211 C311 1.367(8) .
C211 N211 1.478(6) .
N211 O111 1.154(7) .
N211 O211 1.183(7) .
C311 C411 1.373(7) .
C311 H311 0.9300 .
C411 C511 1.377(8) .
C411 N411 1.478(7) .
N411 O311 1.206(7) .
N411 O411 1.216(7) .
C511 C611 1.376(8) .
C511 H511 0.9300 .
C611 N611 1.455(7) .
N611 O611 1.188(7) .
N611 O511 1.190(7) .
Br12 C112 1.873(5) .
Br12 O110 3.102(6) 1_665
C112 C212 1.382(7) .
C112 C612 1.383(8) .
C212 C312 1.367(7) .
C212 N212 1.481(7) .
N212 O112 1.193(8) .
N212 O212 1.207(8) .
C312 C412 1.361(8) .
C312 H312 0.9300 .
C412 C512 1.385(7) .
C412 N412 1.464(7) .
N412 O412 1.189(8) .
N412 O312 1.212(7) .
C512 C612 1.364(8) .
C512 H512 0.9300 .
C612 N612 1.472(6) .
N612 O512 1.205(7) .
N612 O51' 1.205(7) .
N612 O612 1.213(7) .
N612 O61' 1.213(7) .
Br13 C113 1.867(5) .
Br13 O114 3.075(4) 1_565
C113 C213 1.384(7) .
C113 C613 1.385(8) .
C213 C313 1.395(7) .
C213 N213 1.479(7) .
N213 O113 1.205(6) .
N213 O213 1.207(6) .
C313 C413 1.371(7) .
C313 H313 0.9300 .
C413 C513 1.359(8) .
C413 N413 1.479(6) .
N413 O413 1.204(7) .
N413 O313 1.226(7) .
C513 C613 1.380(8) .
C513 H513 0.9300 .
C613 N613 1.475(8) .
N613 O513 1.111(8) .
N613 O613 1.167(9) .
Br14 C114 1.870(5) .
Br14 O115 3.219(5) 1_655
C114 C214 1.378(8) .
C114 C614 1.389(7) .
C214 C314 1.380(8) .
C214 N214 1.473(6) .
N214 O214 1.191(7) .
N214 O114 1.194(7) .
C314 C414 1.371(7) .
C314 H314 0.9300 .
C414 C514 1.367(8) .
C414 N414 1.473(7) .
N414 O414 1.196(7) .
N414 O314 1.208(7) .
C514 C614 1.376(8) .
C514 H514 0.9300 .
C614 N614 1.474(7) .
N614 O514 1.186(7) .
N614 O614 1.188(7) .
Br15 C115 1.874(5) .
Br15 O113 3.061(4) 1_445
C115 C615 1.368(8) .
C115 C215 1.389(7) .
C215 C315 1.363(8) .
C215 N215 1.488(8) .
N215 O215 1.174(8) .
N215 O115 1.186(8) .
C315 C415 1.371(8) .
C315 H315 0.9300 .
C415 C515 1.383(7) .
C415 N415 1.483(7) .
N415 O415 1.206(8) .
N415 O315 1.218(8) .
C515 C615 1.387(8) .
C515 H515 0.9300 .
C615 N615 1.475(6) .
N615 O515 1.178(7) .
N615 O615 1.180(7) .
Br16 C116 1.878(5) .
Br16 O117 3.077(5) 1_545
C116 C216 1.381(7) .
C116 C616 1.386(8) .
C216 C316 1.371(7) .
C216 N216 1.472(7) .
N216 O116 1.195(6) .
N216 O216 1.209(6) .
C316 C416 1.381(7) .
C316 H316 0.9300 .
C416 C516 1.383(8) .
C416 N416 1.465(7) .
N416 O316 1.204(7) .
N416 O416 1.232(7) .
C516 C616 1.386(8) .
C516 H516 0.9300 .
C616 N616 1.475(8) .
N616 O616 1.161(8) .
N616 O516 1.173(7) .
Br17 C117 1.869(5) .
Br17 O218 3.185(6) 1_455
C117 C217 1.392(7) .
C117 C617 1.393(7) .
C217 C317 1.375(7) .
C217 N217 1.468(6) .
N217 O117 1.195(7) .
N217 O217 1.196(7) .
C317 C417 1.383(7) .
C317 H317 0.9300 .
C417 C517 1.354(8) .
C417 N417 1.475(7) .
N417 O417 1.214(7) .
N417 O317 1.223(7) .
C517 C617 1.368(8) .
C517 H517 0.9300 .
C617 N617 1.467(7) .
N617 O517 1.162(7) .
N617 O617 1.164(7) .
Br18 C118 1.866(5) .
Br18 O116 3.098(4) 1_665
C118 C218 1.378(8) .
C118 C618 1.391(8) .
C218 C318 1.394(8) .
C218 N218 1.464(8) .
N218 O118 1.173(9) .
N218 O218 1.201(9) .
C318 C418 1.372(7) .
C318 H318 0.9300 .
C418 C518 1.384(7) .
C418 N418 1.482(7) .
N418 O418 1.209(8) .
N418 O318 1.212(8) .
C518 C618 1.365(8) .
C518 H518 0.9300 .
C618 N618 1.470(6) .
N618 O518 1.179(7) .
N618 O618 1.186(7) .

loop_
_geom_hbond_atom_site_label_D
_geom_hbond_atom_site_label_H
_geom_hbond_atom_site_label_A
_geom_hbond_distance_DH
_geom_hbond_distance_HA
_geom_hbond_distance_DA
_geom_hbond_angle_DHA
_geom_hbond_site_symmetry_A
C301 H301 O302 0.93 2.41 3.344(7) 179.3 .
C302 H302 O303 0.93 2.44 3.322(7) 158.8 .
C303 H303 O301 0.93 2.42 3.326(6) 165.6 .
C304 H304 O305 0.93 2.38 3.292(7) 167.3 .
C305 H305 O306 0.93 2.41 3.339(7) 177.4 .
C306 H306 O304 0.93 2.45 3.332(7) 158.2 .
C307 H307 O308 0.93 2.40 3.320(7) 168.6 .
C308 H308 O309 0.93 2.41 3.333(7) 172.6 .
C309 H309 O307 0.93 2.39 3.318(6) 177.5 .
C310 H310 O311 0.93 2.41 3.336(7) 177.7 .
C311 H311 O312 0.93 2.41 3.330(7) 169.6 .
C312 H312 O310 0.93 2.42 3.347(6) 175.1 .
C313 H313 O314 0.93 2.45 3.334(7) 158.8 .
C314 H314 O315 0.93 2.37 3.293(7) 172.0 .
C315 H315 O313 0.93 2.42 3.336(7) 170.3 .
C316 H316 O317 0.93 2.47 3.338(7) 154.8 .
C317 H317 O318 0.93 2.38 3.300(7) 169.8 .
C318 H318 O316 0.93 2.41 3.328(6) 170.3 .
C504 H504 O605 0.93 2.51 3.361(7) 152.4 1_655
C508 H508 O609 0.93 2.43 3.320(7) 161.4 1_665
C509 H509 O607 0.93 2.47 3.355(7) 158.5 1_545
C510 H510 O611 0.93 2.41 3.309(7) 161.5 1_655
C511 H511 O612 0.93 2.50 3.380(7) 158.8 1_445
C512 H512 O510 0.93 2.48 3.344(8) 153.7 1_565
C514 H514 O615 0.93 2.51 3.368(7) 154.2 1_665

loop_
_geom_torsion_atom_site_label_1
_geom_torsion_atom_site_label_2
_geom_torsion_atom_site_label_3
_geom_torsion_atom_site_label_4
_geom_torsion
_geom_torsion_site_symmetry_1
O102 Br01 C101 C201 68.1(11) 1_565
O102 Br01 C101 C601 -114.1(9) 1_565
C601 C101 C201 C301 2.3(9) .
Br01 C101 C201 C301 -179.8(4) .
C601 C101 C201 N201 -179.4(5) .
Br01 C101 C201 N201 -1.4(8) .
C301 C201 N201 O201 -82.5(9) .
C101 C201 N201 O201 99.1(8) .
C301 C201 N201 O101 93.4(8) .
C101 C201 N201 O101 -85.0(8) .
C101 C201 C301 C401 -2.4(9) .
N201 C201 C301 C401 179.2(5) .
C201 C301 C401 C501 1.6(8) .
C201 C301 C401 N401 -179.6(5) .
C501 C401 N401 O401 -19.8(8) .
C301 C401 N401 O401 161.4(6) .
C501 C401 N401 O301 158.2(6) .
C301 C401 N401 O301 -20.7(9) .
C301 C401 C501 C601 -0.8(9) .
N401 C401 C501 C601 -179.6(5) .
C401 C501 C601 C101 0.7(9) .
C401 C501 C601 N601 178.9(5) .
C201 C101 C601 C501 -1.4(8) .
Br01 C101 C601 C501 -179.4(5) .
C201 C101 C601 N601 -179.6(5) .
Br01 C101 C601 N601 2.4(7) .
C501 C601 N601 O601 -88.5(9) .
C101 C601 N601 O601 89.8(8) .
C501 C601 N601 O501 88.7(8) .
C101 C601 N601 O501 -93.0(8) .
O103 Br02 C102 C202 -51.6(14) 1_655
O103 Br02 C102 C602 127.2(10) 1_655
C602 C102 C202 C302 -0.1(8) .
Br02 C102 C202 C302 178.7(4) .
C602 C102 C202 N202 -178.1(5) .
Br02 C102 C202 N202 0.7(7) .
C302 C202 N202 O102 113.1(6) .
C102 C202 N202 O102 -68.8(8) .
C302 C202 N202 O202 -66.1(7) .
C102 C202 N202 O202 112.0(6) .
C102 C202 C302 C402 1.7(8) .
N202 C202 C302 C402 179.7(5) .
C202 C302 C402 C502 -1.2(9) .
C202 C302 C402 N402 177.7(5) .
C502 C402 N402 O402 13.8(9) .
C302 C402 N402 O402 -165.1(6) .
C502 C402 N402 O302 -166.6(6) .
C302 C402 N402 O302 14.5(8) .
C302 C402 C502 C602 -0.9(9) .
N402 C402 C502 C602 -179.7(5) .
C402 C502 C602 C102 2.5(9) .
C402 C502 C602 N602 -179.5(5) .
C202 C102 C602 C502 -2.1(9) .
Br02 C102 C602 C502 179.1(4) .
C202 C102 C602 N602 180.0(5) .
Br02 C102 C602 N602 1.1(8) .
C502 C602 N602 O602 -92.6(8) .
C102 C602 N602 O602 85.4(8) .
C502 C602 N602 O502 81.1(8) .
C102 C602 N602 O502 -100.9(7) .
O101 Br03 C103 C203 97.0(11) 1_445
O101 Br03 C103 C603 -80.9(12) 1_445
C603 C103 C203 C303 -1.4(8) .
Br03 C103 C203 C303 -179.4(4) .
C603 C103 C203 N203 178.6(5) .
Br03 C103 C203 N203 0.6(7) .
C303 C203 N203 O103 -117.4(6) .
C103 C203 N203 O103 62.6(7) .
C303 C203 N203 O203 58.8(7) .
C103 C203 N203 O203 -121.2(6) .
C103 C203 C303 C403 0.7(8) .
N203 C203 C303 C403 -179.2(5) .
C203 C303 C403 C503 -0.3(8) .
C203 C303 C403 N403 178.9(5) .
C503 C403 N403 O403 -0.9(9) .
C303 C403 N403 O403 179.9(6) .
C503 C403 N403 O303 178.2(6) .
C303 C403 N403 O303 -1.0(9) .
C303 C403 C503 C603 0.6(9) .
N403 C403 C503 C603 -178.7(5) .
C403 C503 C603 C103 -1.3(9) .
C403 C503 C603 N603 179.8(5) .
C203 C103 C603 C503 1.6(8) .
Br03 C103 C603 C503 179.7(4) .
C203 C103 C603 N603 -179.5(5) .
Br03 C103 C603 N603 -1.5(7) .
C503 C603 N603 O503 -78.5(9) .
C103 C603 N603 O503 102.6(8) .
C503 C603 N603 O603 96.7(10) .
C103 C603 N603 O603 -82.2(10) .
O105 Br04 C104 C604 -89.2(9) 1_545
O105 Br04 C104 C204 87.7(9) 1_545
C604 C104 C204 C304 -1.7(8) .
Br04 C104 C204 C304 -178.7(4) .
C604 C104 C204 N204 -179.7(5) .
Br04 C104 C204 N204 3.2(7) .
C104 C204 N204 O104 61.1(8) .
C304 C204 N204 O104 -117.0(7) .
C104 C204 N204 O204 -119.8(7) .
C304 C204 N204 O204 62.1(8) .
C104 C204 C304 C404 0.3(8) .
N204 C204 C304 C404 178.5(5) .
C204 C304 C404 C504 0.6(8) .
C204 C304 C404 N404 179.6(5) .
C304 C404 N404 O304 0.6(9) .
C504 C404 N404 O304 179.6(6) .
C304 C404 N404 O404 -177.9(6) .
C504 C404 N404 O404 1.2(8) .
C304 C404 C504 C604 -0.1(9) .
N404 C404 C504 C604 -179.1(5) .
C404 C504 C604 C104 -1.4(9) .
C404 C504 C604 N604 -178.9(5) .
C204 C104 C604 C504 2.2(8) .
Br04 C104 C604 C504 179.3(4) .
C204 C104 C604 N604 179.7(5) .
Br04 C104 C604 N604 -3.2(7) .
C504 C604 N604 O604 92.5(8) .
C104 C604 N604 O604 -85.1(8) .
C504 C604 N604 O504 -84.5(7) .
C104 C604 N604 O504 97.9(7) .
O106 Br05 C105 C605 -126.2(11) 1_455
O106 Br05 C105 C205 54.4(14) 1_455
C605 C105 C205 C305 -0.4(8) .
Br05 C105 C205 C305 179.0(4) .
C605 C105 C205 N205 -178.4(5) .
Br05 C105 C205 N205 1.1(7) .
C305 C205 N205 O205 -81.1(9) .
C105 C205 N205 O205 97.0(8) .
C305 C205 N205 O105 93.1(8) .
C105 C205 N205 O105 -88.9(8) .
C105 C205 C305 C405 -0.6(8) .
N205 C205 C305 C405 177.4(5) .
C205 C305 C405 C505 0.4(8) .
C205 C305 C405 N405 -178.3(6) .
C505 C405 N405 O305 157.1(6) .
C305 C405 N405 O305 -24.2(9) .
C505 C405 N405 O405 -21.5(9) .
C305 C405 N405 O405 157.2(6) .
C305 C405 C505 C605 0.8(8) .
N405 C405 C505 C605 179.4(5) .
C405 C505 C605 C105 -1.9(8) .
C405 C505 C605 N605 -179.3(5) .
C205 C105 C605 C505 1.7(8) .
Br05 C105 C605 C505 -177.8(4) .
C205 C105 C605 N605 179.1(5) .
Br05 C105 C605 N605 -0.4(7) .
C505 C605 N605 O505 -88.4(9) .
C105 C605 N605 O505 94.1(8) .
C505 C605 N605 O605 87.1(8) .
C105 C605 N605 O605 -90.4(8) .
O104 Br06 C106 C206 -51.7(16) 1_665
O104 Br06 C106 C606 129.0(13) 1_665
C606 C106 C206 C306 -1.3(8) .
Br06 C106 C206 C306 179.3(4) .
C606 C106 C206 N206 -179.2(5) .
Br06 C106 C206 N206 1.4(7) .
C106 C206 N206 O206 117.0(6) .
C306 C206 N206 O206 -61.1(7) .
C106 C206 N206 O106 -65.9(7) .
C306 C206 N206 O106 116.0(6) .
C106 C206 C306 C406 1.9(8) .
N206 C206 C306 C406 179.9(5) .
C206 C306 C406 C506 -1.7(8) .
C206 C306 C406 N406 179.0(5) .
C306 C406 N406 O406 -165.8(6) .
C506 C406 N406 O406 14.8(8) .
C306 C406 N406 O306 14.5(8) .
C506 C406 N406 O306 -164.8(6) .
C306 C406 C506 C606 0.9(8) .
N406 C406 C506 C606 -179.8(5) .
C406 C506 C606 C106 -0.3(8) .
C406 C506 C606 N606 179.5(5) .
C206 C106 C606 C506 0.5(8) .
Br06 C106 C606 C506 179.9(4) .
C206 C106 C606 N606 -179.3(5) .
Br06 C106 C606 N606 0.1(7) .
C506 C606 N606 O506 87.1(9) .
C106 C606 N606 O506 -93.1(9) .
C506 C606 N606 O606 -88.6(9) .
C106 C606 N606 O606 91.2(9) .
O108 Br07 C107 C207 -67.7(9) 1_565
O108 Br07 C107 C607 114.1(7) 1_565
C607 C107 C207 C307 -1.3(8) .
Br07 C107 C207 C307 -179.6(4) .
C607 C107 C207 N207 179.7(4) .
Br07 C107 C207 N207 1.5(7) .
C107 C207 N207 O207 92.1(8) .
C307 C207 N207 O207 -86.9(8) .
C107 C207 N207 O107 -90.2(8) .
C307 C207 N207 O107 90.8(8) .
C107 C207 C307 C407 0.0(8) .
N207 C207 C307 C407 178.9(4) .
C207 C307 C407 C507 1.0(8) .
C207 C307 C407 N407 -177.7(5) .
C507 C407 N407 O307 170.5(6) .
C307 C407 N407 O307 -10.8(8) .
C507 C407 N407 O407 -11.7(8) .
C307 C407 N407 O407 167.0(5) .
C307 C407 C507 C607 -0.6(8) .
N407 C407 C507 C607 178.1(5) .
C407 C507 C607 C107 -0.9(8) .
C407 C507 C607 N607 179.0(5) .
C207 C107 C607 C507 1.8(8) .
Br07 C107 C607 C507 -179.9(4) .
C207 C107 C607 N607 -178.1(5) .
Br07 C107 C607 N607 0.2(7) .
C507 C607 N607 O607 101.7(9) .
C107 C607 N607 O607 -78.4(9) .
C507 C607 N607 O507 -78.0(8) .
C107 C607 N607 O507 101.9(8) .
O109 Br08 C108 C608 96.3(8) 1_655
O109 Br08 C108 C208 -85.8(8) 1_655
C608 C108 C208 C308 -1.5(8) .
Br08 C108 C208 C308 -179.5(4) .
C608 C108 C208 N208 179.1(5) .
Br08 C108 C208 N208 1.1(7) .
C308 C208 N208 O108 -117.6(7) .
C108 C208 N208 O108 61.9(8) .
C308 C208 N208 O208 61.1(8) .
C108 C208 N208 O208 -119.4(7) .
C108 C208 C308 C408 -1.1(8) .
N208 C208 C308 C408 178.3(5) .
C208 C308 C408 C508 3.1(8) .
C208 C308 C408 N408 -178.1(5) .
C508 C408 N408 O408 -9.3(10) .
C308 C408 N408 O408 171.9(7) .
C508 C408 N408 O308 171.6(7) .
C308 C408 N408 O308 -7.2(10) .
C308 C408 C508 C608 -2.4(9) .
N408 C408 C508 C608 178.8(5) .
C408 C508 C608 C108 -0.4(9) .
C408 C508 C608 N608 179.2(5) .
C208 C108 C608 C508 2.2(8) .
Br08 C108 C608 C508 -179.8(5) .
C208 C108 C608 N608 -177.3(5) .
Br08 C108 C608 N608 0.7(7) .
C508 C608 N608 O608 114.4(7) .
C108 C608 N608 O608 -66.0(8) .
C508 C608 N608 O508 -67.3(8) .
C108 C608 N608 O508 112.3(7) .
O107 Br09 C109 C209 120.8(12) 1_445
O107 Br09 C109 C609 -56.8(14) 1_445
C609 C109 C209 C309 -1.4(8) .
Br09 C109 C209 C309 -179.1(4) .
C609 C109 C209 N209 177.7(5) .
Br09 C109 C209 N209 0.0(7) .
C309 C209 N209 O109 -108.5(7) .
C109 C209 N209 O109 72.3(8) .
C309 C209 N209 O209 70.4(7) .
C109 C209 N209 O209 -108.8(6) .
C109 C209 C309 C409 -1.7(8) .
N209 C209 C309 C409 179.1(5) .
C209 C309 C409 C509 2.7(8) .
C209 C309 C409 N409 -179.1(5) .
C509 C409 N409 O409 -22.0(7) .
C309 C409 N409 O409 159.7(5) .
C509 C409 N409 O309 158.4(6) .
C309 C409 N409 O309 -19.9(7) .
C309 C409 C509 C609 -0.5(8) .
N409 C409 C509 C609 -178.7(5) .
C409 C509 C609 C109 -2.9(8) .
C409 C509 C609 N609 178.6(5) .
C209 C109 C609 C509 3.8(8) .
Br09 C109 C609 C509 -178.4(4) .
C209 C109 C609 N609 -177.8(5) .
Br09 C109 C609 N609 0.0(7) .
C509 C609 N609 O509 -82.5(9) .
C109 C609 N609 O509 99.0(9) .
C509 C609 N609 O609 97.2(9) .
C109 C609 N609 O609 -81.3(9) .
O111 Br10 C110 C610 78.0(14) 1_545
O111 Br10 C110 C210 -103.6(13) 1_545
C610 C110 C210 C310 -1.3(8) .
Br10 C110 C210 C310 -179.8(4) .
C610 C110 C210 N210 -179.6(5) .
Br10 C110 C210 N210 1.9(7) .
C310 C210 N210 O210 -64.8(7) .
C110 C210 N210 O210 113.5(6) .
C310 C210 N210 O110 117.6(7) .
C110 C210 N210 O110 -64.1(8) .
C110 C210 C310 C410 3.0(8) .
N210 C210 C310 C410 -178.7(5) .
C210 C310 C410 C510 -2.9(8) .
C210 C310 C410 N410 178.0(5) .
C310 C410 N410 O310 21.8(7) .
C510 C410 N410 O310 -157.4(5) .
C310 C410 N410 O410 -158.6(5) .
C510 C410 N410 O410 22.3(7) .
C310 C410 C510 C610 1.1(8) .
N410 C410 C510 C610 -179.8(5) .
C210 C110 C610 C510 -0.6(8) .
Br10 C110 C610 C510 177.9(4) .
C210 C110 C610 N610 176.8(5) .
Br10 C110 C610 N610 -4.7(8) .
C410 C510 C610 C110 0.8(8) .
C410 C510 C610 N610 -176.8(5) .
C110 C610 N610 O510 92.1(10) .
C510 C610 N610 O510 -90.3(10) .
C110 C610 N610 O610 -85.8(10) .
C510 C610 N610 O610 91.7(9) .
O112 Br11 C111 C211 82.4(8) 1_455
O112 Br11 C111 C611 -98.8(7) 1_455
C611 C111 C211 C311 1.6(8) .
Br11 C111 C211 C311 -179.6(4) .
C611 C111 C211 N211 -179.2(5) .
Br11 C111 C211 N211 -0.4(7) .
C311 C211 N211 O111 -90.3(8) .
C111 C211 N211 O111 90.5(8) .
C311 C211 N211 O211 86.1(8) .
C111 C211 N211 O211 -93.1(8) .
C111 C211 C311 C411 -1.0(8) .
N211 C211 C311 C411 179.8(5) .
C211 C311 C411 C511 0.3(8) .
C211 C311 C411 N411 178.7(5) .
C311 C411 N411 O311 10.8(9) .
C511 C411 N411 O311 -170.7(6) .
C311 C411 N411 O411 -167.1(6) .
C511 C411 N411 O411 11.5(8) .
C311 C411 C511 C611 -0.2(8) .
N411 C411 C511 C611 -178.6(5) .
C411 C511 C611 C111 0.8(8) .
C411 C511 C611 N611 -178.6(5) .
C211 C111 C611 C511 -1.5(8) .
Br11 C111 C611 C511 179.7(4) .
C211 C111 C611 N611 177.9(5) .
Br11 C111 C611 N611 -0.9(7) .
C511 C611 N611 O611 -106.3(8) .
C111 C611 N611 O611 74.2(8) .
C511 C611 N611 O511 76.5(8) .
C111 C611 N611 O511 -103.0(7) .
O110 Br12 C112 C212 78.9(9) 1_665
O110 Br12 C112 C612 -102.7(8) 1_665
C612 C112 C212 C312 0.6(8) .
Br12 C112 C212 C312 179.2(4) .
C612 C112 C212 N212 -178.7(5) .
Br12 C112 C212 N212 -0.2(8) .
C312 C212 N212 O112 109.4(7) .
C112 C212 N212 O112 -71.2(8) .
C312 C212 N212 O212 -67.6(8) .
C112 C212 N212 O212 111.7(7) .
C112 C212 C312 C412 0.2(8) .
N212 C212 C312 C412 179.6(5) .
C212 C312 C412 C512 -1.4(9) .
C212 C312 C412 N412 178.3(5) .
C312 C412 N412 O412 -171.7(7) .
C512 C412 N412 O412 7.9(10) .
C312 C412 N412 O312 5.1(10) .
C512 C412 N412 O312 -175.3(7) .
C312 C412 C512 C612 1.5(9) .
N412 C412 C512 C612 -178.1(5) .
C412 C512 C612 C112 -0.6(8) .
C412 C512 C612 N612 -180.0(5) .
C212 C112 C612 C512 -0.4(8) .
Br12 C112 C612 C512 -179.0(4) .
C212 C112 C612 N612 178.9(5) .
Br12 C112 C612 N612 0.4(7) .
C512 C612 N612 O512 59.2(8) .
C112 C612 N612 O512 -120.2(7) .
C512 C612 N612 O51' 108(2) .
C112 C612 N612 O51' -72(2) .
C512 C612 N612 O612 -121.1(7) .
C112 C612 N612 O612 59.5(8) .
C512 C612 N612 O61' -67(2) .
C112 C612 N612 O61' 113(2) .
O114 Br13 C113 C213 53(4) 1_565
O114 Br13 C113 C613 -126(3) 1_565
C613 C113 C213 C313 -0.6(8) .
Br13 C113 C213 C313 -179.5(4) .
C613 C113 C213 N213 179.7(5) .
Br13 C113 C213 N213 0.8(7) .
C113 C213 N213 O113 62.4(7) .
C313 C213 N213 O113 -117.3(6) .
C113 C213 N213 O213 -119.9(6) .
C313 C213 N213 O213 60.4(6) .
C113 C213 C313 C413 -0.5(8) .
N213 C213 C313 C413 179.3(5) .
C213 C313 C413 C513 0.9(8) .
C213 C313 C413 N413 -178.4(5) .
C513 C413 N413 O413 -16.6(8) .
C313 C413 N413 O413 162.8(6) .
C513 C413 N413 O313 162.4(6) .
C313 C413 N413 O313 -18.2(8) .
C313 C413 C513 C613 -0.3(9) .
N413 C413 C513 C613 179.0(5) .
C413 C513 C613 C113 -0.8(9) .
C413 C513 C613 N613 179.9(5) .
C213 C113 C613 C513 1.2(8) .
Br13 C113 C613 C513 -179.8(4) .
C213 C113 C613 N613 -179.6(5) .
Br13 C113 C613 N613 -0.7(7) .
C513 C613 N613 O513 -84.9(10) .
C113 C613 N613 O513 95.9(10) .
C513 C613 N613 O613 91.8(10) .
C113 C613 N613 O613 -87.4(10) .
O115 Br14 C114 C214 -86.6(8) 1_655
O115 Br14 C114 C614 91.3(8) 1_655
C614 C114 C214 C314 1.3(8) .
Br14 C114 C214 C314 179.3(4) .
C614 C114 C214 N214 -179.1(5) .
Br14 C114 C214 N214 -1.1(7) .
C114 C214 N214 O214 114.0(7) .
C314 C214 N214 O214 -66.4(8) .
C114 C214 N214 O114 -68.6(8) .
C314 C214 N214 O114 111.0(7) .
C114 C214 C314 C414 -1.0(8) .
N214 C214 C314 C414 179.4(5) .
C214 C314 C414 C514 0.5(8) .
C214 C314 C414 N414 -178.8(5) .
C514 C414 N414 O414 -6.7(9) .
C314 C414 N414 O414 172.6(6) .
C514 C414 N414 O314 175.6(6) .
C314 C414 N414 O314 -5.0(9) .
C314 C414 C514 C614 -0.3(8) .
N414 C414 C514 C614 179.0(5) .
C414 C514 C614 C114 0.6(8) .
C414 C514 C614 N614 179.3(5) .
C214 C114 C614 C514 -1.1(8) .
Br14 C114 C614 C514 -179.1(4) .
C214 C114 C614 N614 -179.7(5) .
Br14 C114 C614 N614 2.3(7) .
C514 C614 N614 O514 87.9(7) .
C114 C614 N614 O514 -93.5(7) .
C514 C614 N614 O614 -88.0(8) .
C114 C614 N614 O614 90.6(8) .
O113 Br15 C115 C615 121.4(16) 1_445
O113 Br15 C115 C215 -60.4(19) 1_445
C615 C115 C215 C315 -0.8(9) .
Br15 C115 C215 C315 -179.0(5) .
C615 C115 C215 N215 -179.2(5) .
Br15 C115 C215 N215 2.5(8) .
C315 C215 N215 O215 85.7(9) .
C115 C215 N215 O215 -95.7(9) .
C315 C215 N215 O115 -90.6(8) .
C115 C215 N215 O115 88.0(8) .
C115 C215 C315 C415 1.6(9) .
N215 C215 C315 C415 -179.9(6) .
C215 C315 C415 C515 -1.5(9) .
C215 C315 C415 N415 176.9(6) .
C315 C415 N415 O415 -158.7(7) .
C515 C415 N415 O415 19.7(10) .
C315 C415 N415 O315 21.2(10) .
C515 C415 N415 O315 -160.4(7) .
C315 C415 C515 C615 0.5(9) .
N415 C415 C515 C615 -177.9(6) .
C215 C115 C615 C515 -0.3(9) .
Br15 C115 C615 C515 178.0(5) .
C215 C115 C615 N615 -177.8(5) .
Br15 C115 C615 N615 0.5(7) .
C415 C515 C615 C115 0.4(9) .
C415 C515 C615 N615 178.0(5) .
C115 C615 N615 O515 -100.7(7) .
C515 C615 N615 O515 81.7(8) .
C115 C615 N615 O615 80.5(8) .
C515 C615 N615 O615 -97.2(8) .
O117 Br16 C116 C216 -53(2) 1_545
O117 Br16 C116 C616 125.3(17) 1_545
C616 C116 C216 C316 1.8(8) .
Br16 C116 C216 C316 -179.9(4) .
C616 C116 C216 N216 -178.3(4) .
Br16 C116 C216 N216 0.0(7) .
C316 C216 N216 O116 116.6(6) .
C116 C216 N216 O116 -63.2(7) .
C316 C216 N216 O216 -62.3(6) .
C116 C216 N216 O216 117.8(6) .
C116 C216 C316 C416 0.9(8) .
N216 C216 C316 C416 -178.9(5) .
C216 C316 C416 C516 -3.1(8) .
C216 C316 C416 N416 177.5(5) .
C316 C416 N416 O316 15.6(8) .
C516 C416 N416 O316 -163.8(6) .
C316 C416 N416 O416 -165.5(6) .
C516 C416 N416 O416 15.1(9) .
C316 C416 C516 C616 2.4(9) .
N416 C416 C516 C616 -178.3(5) .
C216 C116 C616 C516 -2.6(8) .
Br16 C116 C616 C516 179.1(4) .
C216 C116 C616 N616 179.1(5) .
Br16 C116 C616 N616 0.8(7) .
C416 C516 C616 C116 0.5(8) .
C416 C516 C616 N616 178.9(5) .
C116 C616 N616 O616 77.9(10) .
C516 C616 N616 O616 -100.5(10) .
C116 C616 N616 O516 -105.5(7) .
C516 C616 N616 O516 76.1(8) .
O218 Br17 C117 C217 90.1(10) 1_455
O218 Br17 C117 C617 -88.8(10) 1_455
C617 C117 C217 C317 -1.3(8) .
Br17 C117 C217 C317 179.8(4) .
C617 C117 C217 N217 179.8(5) .
Br17 C117 C217 N217 0.9(7) .
C317 C217 N217 O117 -111.2(7) .
C117 C217 N217 O117 67.7(8) .
C317 C217 N217 O217 65.2(8) .
C117 C217 N217 O217 -115.8(7) .
C117 C217 C317 C417 1.9(8) .
N217 C217 C317 C417 -179.2(5) .
C217 C317 C417 C517 -1.3(8) .
C217 C317 C417 N417 178.3(5) .
C517 C417 N417 O417 1.2(9) .
C317 C417 N417 O417 -178.4(6) .
C517 C417 N417 O317 178.9(6) .
C317 C417 N417 O317 -0.7(9) .
C317 C417 C517 C617 0.3(8) .
N417 C417 C517 C617 -179.4(5) .
C417 C517 C617 C117 0.3(8) .
C417 C517 C617 N617 180.0(5) .
C217 C117 C617 C517 0.2(8) .
Br17 C117 C617 C517 179.1(4) .
C217 C117 C617 N617 -179.5(5) .
Br17 C117 C617 N617 -0.6(7) .
C517 C617 N617 O517 -88.4(8) .
C117 C617 N617 O517 91.2(8) .
C517 C617 N617 O617 90.3(9) .
C117 C617 N617 O617 -90.0(9) .
O116 Br18 C118 C218 60.7(15) 1_665
O116 Br18 C118 C618 -117.6(13) 1_665
C618 C118 C218 C318 -1.9(9) .
Br18 C118 C218 C318 179.7(5) .
C618 C118 C218 N218 179.1(6) .
Br18 C118 C218 N218 0.7(8) .
C118 C218 N218 O118 88.4(9) .
C318 C218 N218 O118 -90.7(9) .
C118 C218 N218 O218 -92.0(8) .
C318 C218 N218 O218 88.9(8) .
C118 C218 C318 C418 0.0(9) .
N218 C218 C318 C418 179.0(6) .
C218 C318 C418 C518 1.2(9) .
C218 C318 C418 N418 -179.1(6) .
C318 C418 N418 O418 162.7(7) .
C518 C418 N418 O418 -17.6(9) .
C318 C418 N418 O318 -17.2(9) .
C518 C418 N418 O318 162.5(7) .
C318 C418 C518 C618 -0.4(9) .
N418 C418 C518 C618 179.9(5) .
C418 C518 C618 C118 -1.8(9) .
C418 C518 C618 N618 -178.2(5) .
C218 C118 C618 C518 2.9(8) .
Br18 C118 C618 C518 -178.7(5) .
C218 C118 C618 N618 179.2(5) .
Br18 C118 C618 N618 -2.4(7) .
C518 C618 N618 O518 -85.1(8) .
C118 C618 N618 O518 98.3(7) .
C518 C618 N618 O618 93.7(8) .
C118 C618 N618 O618 -82.9(8) .
